data_7063149
loop_
_publ_author_name
'Cao, Jing'
'Zhang, Wenhao'
'Ding, Yeda'
'Zhang, Xuejin'
'Zhang, Yuanyuan'
'Qiao, Dan'
'Biao, Shumin'
'Dong, Xuefei'
'Song, Jiayi'
'Dai, Gaole'
'Zhao, Ruiguo'
'Wang, Qing'

_publ_section_title
;
 Perylene with peripherally fused pyrrole and pyridine: columnar packing,
 anti-Kasha dual emission and reactive oxygen species generation
;
_journal_issue 20
_journal_name_full 'New Journal of Chemistry'
_journal_page_first 9014
_journal_page_last 9019
_journal_paper_doi 10.1039/D4NJ01177E
_journal_volume 48
_journal_year 2024
_chemical_absolute_configuration unk
_chemical_formula_moiety 'C39 H20 F10 N2'
_chemical_formula_sum 'C39 H20 F10 N2'
_chemical_formula_weight 706.57
_space_group_crystal_system monoclinic
_space_group_IT_number 4
_space_group_name_Hall 'P 2yb'
_space_group_name_H-M_alt 'P 1 21 1'
_atom_sites_solution_hydrogens geom
_audit_creation_date 2023-05-09
_audit_creation_method
;
Olex2 1.3
(compiled 2020.11.12 svn.r5f609507 for OlexSys, GUI svn.r6408)
;
_audit_update_record
;
2023-10-12 deposited with the CCDC.	2024-04-15 downloaded from the CCDC.
;
_cell_angle_alpha 90
_cell_angle_beta 103.948(3)
_cell_angle_gamma 90
_cell_formula_units_Z 6
_cell_length_a 10.3159(5)
_cell_length_b 30.2698(11)
_cell_length_c 15.1352(6)
_cell_measurement_reflns_used 5975
_cell_measurement_temperature 193(2)
_cell_measurement_theta_max 54.408
_cell_measurement_theta_min 2.540
_cell_volume 4586.8(3)
_computing_cell_refinement 'SAINT V8.40B (?, 2016)'
_computing_data_reduction 'SAINT V8.40B (?, 2016)'
_computing_molecular_graphics 'Olex2 1.3 (Dolomanov et al., 2009)'
_computing_publication_material 'Olex2 1.3 (Dolomanov et al., 2009)'
_computing_structure_refinement 'SHELXL-2019/1 (Sheldrick, 2019)'
_diffrn_ambient_temperature 193.0
_diffrn_measured_fraction_theta_full 0.992
_diffrn_measured_fraction_theta_max 0.989
_diffrn_measurement_device_type 'Bruker D8 VENTURE Metaljet PHOTON II'
_diffrn_radiation_type GaK\a
_diffrn_radiation_wavelength 1.34139
_diffrn_reflns_av_R_equivalents 0.0517
_diffrn_reflns_av_unetI/netI 0.0519
_diffrn_reflns_Laue_measured_fraction_full 0.992
_diffrn_reflns_Laue_measured_fraction_max 0.989
_diffrn_reflns_limit_h_max 12
_diffrn_reflns_limit_h_min -12
_diffrn_reflns_limit_k_max 21
_diffrn_reflns_limit_k_min -37
_diffrn_reflns_limit_l_max 17
_diffrn_reflns_limit_l_min -18
_diffrn_reflns_number 28223
_diffrn_reflns_point_group_measured_fraction_full 0.768
_diffrn_reflns_point_group_measured_fraction_max 0.751
_diffrn_reflns_theta_full 53.594
_diffrn_reflns_theta_max 55.998
_diffrn_reflns_theta_min 2.540
_diffrn_source_current 2.86
_diffrn_source_power 0.1993706
_diffrn_source_voltage 69.71
_exptl_absorpt_coefficient_mu 0.737
_exptl_absorpt_correction_T_max 0.99
_exptl_absorpt_correction_T_min 0.88
_exptl_absorpt_correction_type none
_exptl_absorpt_process_details 'SADABS; Bruker, 2018'
_exptl_crystal_colour colourless
_exptl_crystal_colour_primary colourless
_exptl_crystal_density_diffrn 1.535
_exptl_crystal_description block
_exptl_crystal_F_000 2148
_exptl_crystal_size_max 0.18
_exptl_crystal_size_mid 0.18
_exptl_crystal_size_min 0.02
_refine_diff_density_max 0.488
_refine_diff_density_min -0.274
_refine_diff_density_rms 0.054
_refine_ls_abs_structure_details
;
 Flack x determined using 3051 quotients [(I+)-(I-)]/[(I+)+(I-)]
 (Parsons, Flack and Wagner, Acta Cryst. B69 (2013) 249-259).
;
_refine_ls_abs_structure_Flack 0.09(10)
_refine_ls_extinction_method none
_refine_ls_goodness_of_fit_ref 1.054
_refine_ls_hydrogen_treatment constr
_refine_ls_matrix_type full
_refine_ls_number_parameters 1381
_refine_ls_number_reflns 13636
_refine_ls_number_restraints 1
_refine_ls_restrained_S_all 1.054
_refine_ls_R_factor_all 0.0699
_refine_ls_R_factor_gt 0.0486
_refine_ls_shift/su_max 0.000
_refine_ls_shift/su_mean 0.000
_refine_ls_structure_factor_coef Fsqd
_refine_ls_weighting_details 'w=1/[\s^2^(Fo^2^)+(0.07P)^2^] where P=(Fo^2^+2Fc^2^)/3'
_refine_ls_weighting_scheme calc
_refine_ls_wR_factor_gt 0.1133
_refine_ls_wR_factor_ref 0.1224
_reflns_Friedel_coverage 0.490
_reflns_Friedel_fraction_full 0.534
_reflns_Friedel_fraction_max 0.504
_reflns_number_gt 10466
_reflns_number_total 13636
_reflns_threshold_expression 'I > 2\s(I)'
_cod_data_source_file d4nj01177e2.cif
_cod_data_source_block fff
_cod_depositor_comments 'Adding full bibliography for 7063149.cif.'
_cod_database_code 7063149
_shelx_shelxl_version_number 2019/1
_shelx_space_group_comment
;
The symmetry employed for this shelxl refinement is uniquely defined
by the following loop, which should always be used as a source of
symmetry information in preference to the above space-group names.
They are only intended as comments.
;
_shelx_estimated_absorpt_t_max 0.985
_shelx_estimated_absorpt_t_min 0.879
_olex2_refinement_description
;
1. Fixed Uiso
 At 1.2 times of:
  All C(H) groups, All C(H,H) groups
 At 1.5 times of:
  All C(H,H,H) groups
2.a Secondary CH2 refined with riding coordinates:
 C34(H34A,H34B), C35(H35A,H35B), C36(H36A,H36B), C37(H37A,H37B), C38(H38A,
 H38B), C73(H73A,H73B), C74(H74A,H74B), C75(H75A,H75B), C76(H76A,H76B),
 C77(H77A,H77B), C112(H11A,H11B), C113(H11C,H11D), C114(H11E,H11F), C115(H11G,
 H11H), C116(H11I,H11J)
2.b Aromatic/amide H refined with riding coordinates:
 C8(H8), C9(H9), C12(H12), C15(H15), C18(H18), C19(H19), C21(H21), C47(H47),
 C48(H48), C51(H51), C54(H54), C57(H57), C58(H58), C60(H60), C86(H86), C87(H87),
  C90(H90), C93(H93), C96(H96), C97(H97), C99(H99)
2.c Idealised Me refined as rotating group:
 C39(H39A,H39B,H39C), C78(H78A,H78B,H78C), C117(H11K,H11L,H11M)
;
_olex2_submission_special_instructions 'No special instructions were received'

loop_
_space_group_symop_operation_xyz
'x, y, z'
'-x, y+1/2, -z'

loop_
_atom_site_label
_atom_site_type_symbol
_atom_site_fract_x
_atom_site_fract_y
_atom_site_fract_z
_atom_site_U_iso_or_equiv
_atom_site_adp_type
_atom_site_occupancy
_atom_site_site_symmetry_order
_atom_site_calc_flag
_atom_site_refinement_flags_posn
_atom_site_refinement_flags_adp
_atom_site_refinement_flags_occupancy
_atom_site_disorder_assembly
_atom_site_disorder_group
C1 C 0.7693(4) 0.52106(19) 0.0296(3) 0.0357(11) Uani 1 1 d . . . . .
C2 C 0.7991(5) 0.54430(17) 0.1119(3) 0.0353(12) Uani 1 1 d . . . . .
C3 C 0.8184(4) 0.52048(19) 0.1902(3) 0.0370(12) Uani 1 1 d . . . . .
C4 C 0.8163(5) 0.47462(18) 0.1898(3) 0.0357(11) Uani 1 1 d . . . . .
C5 C 0.7892(4) 0.45025(18) 0.1133(3) 0.0350(12) Uani 1 1 d . . . . .
C6 C 0.7658(5) 0.47381(19) 0.0295(3) 0.0392(12) Uani 1 1 d . . . . .
C7 C 0.7422(5) 0.54322(19) -0.0538(3) 0.0415(13) Uani 1 1 d . . . . .
C8 C 0.7475(5) 0.59176(18) -0.0467(4) 0.0400(13) Uani 1 1 d . . . . .
H8 H 0.731508 0.608366 -0.101516 0.048 Uiso 1 1 calc R . . . .
C9 C 0.7740(5) 0.61440(19) 0.0338(3) 0.0402(13) Uani 1 1 d . . . . .
H9 H 0.771760 0.645774 0.033215 0.048 Uiso 1 1 calc R . . . .
C10 C 0.8054(5) 0.59131(17) 0.1198(3) 0.0356(12) Uani 1 1 d . . . . .
C11 C 0.8342(5) 0.60827(17) 0.2128(3) 0.0398(12) Uani 1 1 d . . . . .
C12 C 0.8534(5) 0.58217(18) 0.2898(3) 0.0371(12) Uani 1 1 d . . . . .
H12 H 0.870510 0.595314 0.348512 0.044 Uiso 1 1 calc R . . . .
C13 C 0.8472(5) 0.53542(17) 0.2803(3) 0.0351(12) Uani 1 1 d . . . . .
C14 C 0.8384(5) 0.45976(18) 0.2796(3) 0.0378(12) Uani 1 1 d . . . . .
C15 C 0.8399(5) 0.41375(17) 0.2910(3) 0.0374(12) Uani 1 1 d . . . . .
H15 H 0.857439 0.400598 0.349691 0.045 Uiso 1 1 calc R . . . .
C16 C 0.8138(5) 0.38760(17) 0.2096(3) 0.0379(12) Uani 1 1 d . . . . .
C17 C 0.7849(5) 0.40383(18) 0.1195(3) 0.0398(13) Uani 1 1 d . . . . .
C18 C 0.7590(4) 0.38121(17) 0.0333(3) 0.0359(12) Uani 1 1 d . . . . .
H18 H 0.758563 0.349834 0.032270 0.043 Uiso 1 1 calc R . . . .
C19 C 0.7350(5) 0.40385(19) -0.0465(4) 0.0438(13) Uani 1 1 d . . . . .
H19 H 0.715657 0.387395 -0.101614 0.053 Uiso 1 1 calc R . . . .
C20 C 0.7373(5) 0.45126(18) -0.0525(3) 0.0383(12) Uani 1 1 d . . . . .
C21 C 0.7139(4) 0.47699(19) -0.1337(3) 0.0386(12) Uani 1 1 d . . . . .
H21 H 0.695722 0.462166 -0.190673 0.046 Uiso 1 1 calc R . . . .
C22 C 0.8379(5) 0.65669(17) 0.2254(3) 0.0376(12) Uani 1 1 d . . . . .
C23 C 0.9243(5) 0.68428(18) 0.1940(4) 0.0418(12) Uani 1 1 d . . . . .
C24 C 0.9279(6) 0.72908(19) 0.2068(4) 0.0493(14) Uani 1 1 d . . . . .
C25 C 0.8477(6) 0.74950(18) 0.2545(4) 0.0441(13) Uani 1 1 d . . . . .
C26 C 0.7645(5) 0.72226(19) 0.2908(4) 0.0469(14) Uani 1 1 d . . . . .
C27 C 0.7617(5) 0.67842(18) 0.2770(3) 0.0413(12) Uani 1 1 d . . . . .
C28 C 0.8169(5) 0.33785(18) 0.2247(3) 0.0397(12) Uani 1 1 d . . . . .
C29 C 0.9312(5) 0.31702(18) 0.2746(3) 0.0406(12) Uani 1 1 d . . . . .
C30 C 0.9346(5) 0.27164(19) 0.2873(4) 0.0434(13) Uani 1 1 d . . . . .
C31 C 0.8231(6) 0.24665(19) 0.2503(4) 0.0496(14) Uani 1 1 d . . . . .
C32 C 0.7087(5) 0.26653(19) 0.2008(4) 0.0471(13) Uani 1 1 d . . . . .
C33 C 0.7072(5) 0.31204(18) 0.1886(4) 0.0449(13) Uani 1 1 d . . . . .
C34 C 0.8754(5) 0.49885(19) 0.4345(3) 0.0400(11) Uani 1 1 d . . . . .
H34A H 0.954191 0.516994 0.463159 0.048 Uiso 1 1 calc R . . . .
H34B H 0.891116 0.468458 0.458870 0.048 Uiso 1 1 calc R . . . .
C35 C 0.7489(5) 0.51828(18) 0.4594(3) 0.0418(12) Uani 1 1 d . . . . .
H35A H 0.768810 0.523454 0.525929 0.050 Uiso 1 1 calc R . . . .
H35B H 0.727457 0.547177 0.428756 0.050 Uiso 1 1 calc R . . . .
C36 C 0.6299(5) 0.48888(19) 0.4328(4) 0.0461(14) Uani 1 1 d . . . . .
H36A H 0.646810 0.461293 0.468931 0.055 Uiso 1 1 calc R . . . .
H36B H 0.615479 0.480919 0.367742 0.055 Uiso 1 1 calc R . . . .
C37 C 0.5015(5) 0.5116(2) 0.4487(4) 0.0527(15) Uani 1 1 d . . . . .
H37A H 0.518089 0.521185 0.512953 0.063 Uiso 1 1 calc R . . . .
H37B H 0.481918 0.538277 0.409846 0.063 Uiso 1 1 calc R . . . .
C38 C 0.3827(5) 0.4816(2) 0.4273(4) 0.0599(17) Uani 1 1 d . . . . .
H38A H 0.397546 0.457048 0.471952 0.072 Uiso 1 1 calc R . . . .
H38B H 0.374368 0.468591 0.366184 0.072 Uiso 1 1 calc R . . . .
C39 C 0.2534(6) 0.5046(3) 0.4294(4) 0.0657(18) Uani 1 1 d . . . . .
H39A H 0.266877 0.522977 0.484172 0.098 Uiso 1 1 calc GR . . . .
H39B H 0.184254 0.482500 0.430103 0.098 Uiso 1 1 calc GR . . . .
H39C H 0.225310 0.523268 0.375247 0.098 Uiso 1 1 calc GR . . . .
C40 C 0.4423(4) 0.51781(18) 1.0496(3) 0.0344(11) Uani 1 1 d . . . . .
C41 C 0.4339(4) 0.56060(17) 1.0106(3) 0.0327(11) Uani 1 1 d . . . . .
C42 C 0.4068(5) 0.56202(17) 0.9171(3) 0.0358(11) Uani 1 1 d . . . . .
C43 C 0.3920(5) 0.52428(18) 0.8636(3) 0.0381(12) Uani 1 1 d . . . . .
C44 C 0.3954(4) 0.48181(17) 0.9001(3) 0.0329(11) Uani 1 1 d . . . . .
C45 C 0.4184(4) 0.47964(17) 0.9956(3) 0.0339(11) Uani 1 1 d . . . . .
C46 C 0.4694(4) 0.51391(18) 1.1449(3) 0.0352(12) Uani 1 1 d . . . . .
C47 C 0.4907(5) 0.55420(18) 1.1969(4) 0.0389(12) Uani 1 1 d . . . . .
H47 H 0.513170 0.552654 1.261499 0.047 Uiso 1 1 calc R . . . .
C48 C 0.4791(5) 0.59519(17) 1.1549(3) 0.0367(12) Uani 1 1 d . . . . .
H48 H 0.490271 0.620936 1.191865 0.044 Uiso 1 1 calc R . . . .
C49 C 0.4510(5) 0.60029(17) 1.0584(3) 0.0379(12) Uani 1 1 d . . . . .
C50 C 0.4382(4) 0.64000(16) 1.0035(3) 0.0346(11) Uani 1 1 d . . . . .
C51 C 0.4134(5) 0.63907(17) 0.9076(3) 0.0370(12) Uani 1 1 d . . . . .
H51 H 0.407720 0.665936 0.874419 0.044 Uiso 1 1 calc R . . . .
C52 C 0.3973(5) 0.59887(17) 0.8615(3) 0.0368(12) Uani 1 1 d . . . . .
C53 C 0.3717(5) 0.53564(17) 0.7732(3) 0.0355(12) Uani 1 1 d . . . . .
C54 C 0.3551(4) 0.50150(19) 0.7126(3) 0.0387(12) Uani 1 1 d . . . . .
H54 H 0.341112 0.507015 0.649176 0.046 Uiso 1 1 calc R . . . .
C55 C 0.3590(5) 0.45776(17) 0.7460(3) 0.0372(12) Uani 1 1 d . . . . .
C56 C 0.3752(5) 0.44586(17) 0.8403(3) 0.0374(12) Uani 1 1 d . . . . .
C57 C 0.3764(5) 0.40426(18) 0.8865(3) 0.0368(12) Uani 1 1 d . . . . .
H57 H 0.358748 0.378226 0.850589 0.044 Uiso 1 1 calc R . . . .
C58 C 0.4008(4) 0.40003(17) 0.9766(3) 0.0364(12) Uani 1 1 d . . . . .
H58 H 0.400685 0.371390 1.002253 0.044 Uiso 1 1 calc R . . . .
C59 C 0.4277(5) 0.43814(17) 1.0368(3) 0.0365(12) Uani 1 1 d . . . . .
C60 C 0.4562(4) 0.43801(18) 1.1335(3) 0.0363(12) Uani 1 1 d . . . . .
H60 H 0.460008 0.410176 1.163001 0.044 Uiso 1 1 calc R . . . .
C61 C 0.4560(5) 0.68423(17) 1.0468(3) 0.0391(12) Uani 1 1 d . . . . .
C62 C 0.3787(5) 0.69831(17) 1.1069(3) 0.0409(12) Uani 1 1 d . . . . .
C63 C 0.3935(5) 0.73832(18) 1.1470(4) 0.0438(13) Uani 1 1 d . . . . .
C64 C 0.4851(6) 0.76755(18) 1.1272(4) 0.0457(13) Uani 1 1 d . . . . .
C65 C 0.5643(5) 0.75590(18) 1.0700(4) 0.0440(13) Uani 1 1 d . . . . .
C66 C 0.5472(5) 0.71528(17) 1.0324(3) 0.0377(12) Uani 1 1 d . . . . .
C67 C 0.3334(5) 0.42073(17) 0.6761(3) 0.0376(12) Uani 1 1 d . . . . .
C68 C 0.2179(5) 0.41927(18) 0.6052(3) 0.0417(13) Uani 1 1 d . . . . .
C69 C 0.1926(5) 0.38476(19) 0.5450(3) 0.0471(14) Uani 1 1 d . . . . .
C70 C 0.2840(5) 0.35060(18) 0.5528(4) 0.0451(13) Uani 1 1 d . . . . .
C71 C 0.3978(5) 0.35137(18) 0.6213(4) 0.0425(13) Uani 1 1 d . . . . .
C72 C 0.4235(5) 0.38637(17) 0.6819(3) 0.0383(12) Uani 1 1 d . . . . .
C73 C 0.3546(5) 0.60975(17) 0.6906(3) 0.0389(12) Uani 1 1 d . . . . .
H73A H 0.273711 0.627934 0.686754 0.047 Uiso 1 1 calc R . . . .
H73B H 0.336273 0.589681 0.637384 0.047 Uiso 1 1 calc R . . . .
C74 C 0.4659(6) 0.6394(2) 0.6838(4) 0.0516(15) Uani 1 1 d . . . . .
H74A H 0.543917 0.621347 0.679024 0.062 Uiso 1 1 calc R . . . .
H74B H 0.492193 0.657260 0.740155 0.062 Uiso 1 1 calc R . . . .
C75 C 0.4283(6) 0.6712(2) 0.5999(4) 0.0601(17) Uani 1 1 d . . . . .
H75A H 0.344030 0.686647 0.600782 0.072 Uiso 1 1 calc R . . . .
H75B H 0.499096 0.693746 0.604955 0.072 Uiso 1 1 calc R . . . .
C76 C 0.4118(6) 0.6481(2) 0.5142(4) 0.0643(18) Uani 1 1 d . . . . .
H76A H 0.344623 0.624305 0.508921 0.077 Uiso 1 1 calc R . . . .
H76B H 0.497506 0.634930 0.509009 0.077 Uiso 1 1 calc R . . . .
C77 C 0.3612(8) 0.6858(3) 0.4344(4) 0.081(2) Uani 1 1 d . . . . .
H77A H 0.284497 0.702854 0.445008 0.097 Uiso 1 1 calc R . . . .
H77B H 0.434226 0.706326 0.430484 0.097 Uiso 1 1 calc R . . . .
C78 C 0.3205(8) 0.6570(3) 0.3494(5) 0.093(3) Uani 1 1 d . . . . .
H78A H 0.340970 0.626055 0.365813 0.140 Uiso 1 1 calc GR . . . .
H78B H 0.369971 0.666345 0.304858 0.140 Uiso 1 1 calc GR . . . .
H78C H 0.224449 0.660251 0.322966 0.140 Uiso 1 1 calc GR . . . .
C79 C 1.1092(4) 0.47999(17) 1.0555(3) 0.0340(11) Uani 1 1 d . . . . .
C80 C 1.0919(5) 0.43749(17) 1.0131(3) 0.0355(12) Uani 1 1 d . . . . .
C81 C 1.0588(5) 0.43652(18) 0.9205(3) 0.0369(12) Uani 1 1 d . . . . .
C82 C 1.0405(5) 0.47412(18) 0.8684(3) 0.0374(12) Uani 1 1 d . . . . .
C83 C 1.0590(5) 0.51618(18) 0.9033(3) 0.0371(12) Uani 1 1 d . . . . .
C84 C 1.0932(4) 0.51909(18) 1.0005(3) 0.0343(11) Uani 1 1 d . . . . .
C85 C 1.1368(4) 0.48321(17) 1.1482(3) 0.0343(12) Uani 1 1 d . . . . .
C86 C 1.1478(5) 0.44294(18) 1.1992(3) 0.0385(12) Uani 1 1 d . . . . .
H86 H 1.168940 0.444131 1.263784 0.046 Uiso 1 1 calc R . . . .
C87 C 1.1284(4) 0.40284(18) 1.1566(3) 0.0365(12) Uani 1 1 d . . . . .
H87 H 1.132571 0.377116 1.193103 0.044 Uiso 1 1 calc R . . . .
C88 C 1.1028(5) 0.39760(17) 1.0620(3) 0.0356(11) Uani 1 1 d . . . . .
C89 C 1.0802(5) 0.35864(17) 1.0055(3) 0.0379(12) Uani 1 1 d . . . . .
C90 C 1.0431(5) 0.35912(17) 0.9096(3) 0.0368(12) Uani 1 1 d . . . . .
H90 H 1.027620 0.332332 0.875958 0.044 Uiso 1 1 calc R . . . .
C91 C 1.0295(5) 0.39994(17) 0.8649(4) 0.0385(12) Uani 1 1 d . . . . .
C92 C 0.9987(5) 0.46319(18) 0.7769(3) 0.0393(12) Uani 1 1 d . . . . .
C93 C 0.9726(5) 0.49869(19) 0.7156(3) 0.0380(11) Uani 1 1 d . . . . .
H93 H 0.943487 0.493389 0.652053 0.046 Uiso 1 1 calc R . . . .
C94 C 0.9896(5) 0.54202(17) 0.7489(3) 0.0362(12) Uani 1 1 d . . . . .
C95 C 1.0344(4) 0.55253(17) 0.8457(3) 0.0363(12) Uani 1 1 d . . . . .
C96 C 1.0582(5) 0.59539(17) 0.8883(3) 0.0359(12) Uani 1 1 d . . . . .
H96 H 1.049598 0.621322 0.851984 0.043 Uiso 1 1 calc R . . . .
C97 C 1.0935(4) 0.59850(17) 0.9819(3) 0.0345(11) Uani 1 1 d . . . . .
H97 H 1.107294 0.627073 1.008446 0.041 Uiso 1 1 calc R . . . .
C98 C 1.1108(4) 0.56032(18) 1.0423(3) 0.0356(12) Uani 1 1 d . . . . .
C99 C 1.1409(4) 0.55979(18) 1.1388(3) 0.0371(12) Uani 1 1 d . . . . .
H99 H 1.153005 0.587597 1.168748 0.045 Uiso 1 1 calc R . . . .
C100 C 1.0902(5) 0.31367(17) 1.0497(3) 0.0386(12) Uani 1 1 d . . . . .
C101 C 1.2052(5) 0.30047(18) 1.1139(3) 0.0402(12) Uani 1 1 d . . . . .
C102 C 1.2145(5) 0.25942(18) 1.1543(3) 0.0432(13) Uani 1 1 d . . . . .
C103 C 1.1094(6) 0.23038(18) 1.1325(4) 0.0447(13) Uani 1 1 d . . . . .
C104 C 0.9951(5) 0.24249(18) 1.0688(4) 0.0436(13) Uani 1 1 d . . . . .
C105 C 0.9848(5) 0.28315(18) 1.0277(3) 0.0411(12) Uani 1 1 d . . . . .
C106 C 0.9592(5) 0.57884(17) 0.6817(3) 0.0350(11) Uani 1 1 d . . . . .
C107 C 1.0252(5) 0.58142(17) 0.6116(3) 0.0380(12) Uani 1 1 d . . . . .
C108 C 1.0012(5) 0.61534(18) 0.5496(3) 0.0406(12) Uani 1 1 d . . . . .
C109 C 0.9101(5) 0.64816(19) 0.5553(3) 0.0454(13) Uani 1 1 d . . . . .
C110 C 0.8435(5) 0.64571(17) 0.6253(3) 0.0379(12) Uani 1 1 d . . . . .
C111 C 0.8679(5) 0.61189(17) 0.6863(3) 0.0381(12) Uani 1 1 d . . . . .
C112 C 0.9506(5) 0.38862(18) 0.6925(3) 0.0422(12) Uani 1 1 d . . . . .
H11A H 1.026654 0.369475 0.688194 0.051 Uiso 1 1 calc R . . . .
H11B H 0.930191 0.407918 0.638058 0.051 Uiso 1 1 calc R . . . .
C113 C 0.8290(6) 0.3595(2) 0.6916(4) 0.0527(15) Uani 1 1 d . . . . .
H11C H 0.849440 0.339644 0.745110 0.063 Uiso 1 1 calc R . . . .
H11D H 0.752726 0.378428 0.696314 0.063 Uiso 1 1 calc R . . . .
C114 C 0.7899(6) 0.3318(2) 0.6050(4) 0.0612(17) Uani 1 1 d . . . . .
H11E H 0.871381 0.320014 0.589860 0.073 Uiso 1 1 calc R . . . .
H11F H 0.734570 0.306507 0.615259 0.073 Uiso 1 1 calc R . . . .
C115 C 0.7139(6) 0.3588(2) 0.5279(4) 0.0576(16) Uani 1 1 d . . . . .
H11G H 0.774502 0.380688 0.510392 0.069 Uiso 1 1 calc R . . . .
H11H H 0.642514 0.375178 0.547453 0.069 Uiso 1 1 calc R . . . .
C116 C 0.6465(7) 0.3279(2) 0.4390(4) 0.0653(18) Uani 1 1 d . . . . .
H11I H 0.718190 0.316017 0.412447 0.078 Uiso 1 1 calc R . . . .
H11J H 0.600339 0.302500 0.459203 0.078 Uiso 1 1 calc R . . . .
C117 C 0.5438(7) 0.3542(2) 0.3635(4) 0.073(2) Uani 1 1 d . . . . .
H11K H 0.459975 0.357893 0.382396 0.110 Uiso 1 1 calc GR . . . .
H11L H 0.526666 0.337817 0.306050 0.110 Uiso 1 1 calc GR . . . .
H11M H 0.580804 0.383299 0.355235 0.110 Uiso 1 1 calc GR . . . .
F1 F 1.0048(3) 0.66707(10) 0.1435(2) 0.0480(7) Uani 1 1 d . . . . .
F2 F 1.0149(3) 0.75420(10) 0.1727(2) 0.0539(8) Uani 1 1 d . . . . .
F3 F 0.8541(3) 0.79274(11) 0.2682(2) 0.0563(8) Uani 1 1 d . . . . .
F4 F 0.6888(3) 0.74160(10) 0.3403(2) 0.0533(8) Uani 1 1 d . . . . .
F5 F 0.6780(3) 0.65476(10) 0.31401(19) 0.0452(7) Uani 1 1 d . . . . .
F6 F 0.5927(3) 0.33028(10) 0.1423(2) 0.0491(8) Uani 1 1 d . . . . .
F7 F 0.5986(3) 0.24330(10) 0.1670(2) 0.0541(8) Uani 1 1 d . . . . .
F8 F 0.8259(3) 0.20238(11) 0.2638(2) 0.0558(8) Uani 1 1 d . . . . .
F9 F 1.0460(3) 0.25199(10) 0.3342(2) 0.0507(8) Uani 1 1 d . . . . .
F10 F 1.0432(3) 0.34000(10) 0.30986(19) 0.0443(7) Uani 1 1 d . . . . .
F11 F 0.2846(3) 0.67127(10) 1.12428(18) 0.0428(7) Uani 1 1 d . . . . .
F12 F 0.3179(3) 0.75117(10) 1.2044(2) 0.0505(8) Uani 1 1 d . . . . .
F13 F 0.5006(3) 0.80821(10) 1.1699(2) 0.0552(8) Uani 1 1 d . . . . .
F14 F 0.6520(3) 0.78508(10) 1.0534(2) 0.0504(8) Uani 1 1 d . . . . .
F15 F 0.6240(3) 0.70557(9) 0.97388(19) 0.0439(7) Uani 1 1 d . . . . .
F16 F 0.1278(3) 0.45174(10) 0.5950(2) 0.0486(8) Uani 1 1 d . . . . .
F17 F 0.0794(3) 0.38462(11) 0.4782(2) 0.0599(9) Uani 1 1 d . . . . .
F18 F 0.2581(3) 0.31634(11) 0.4952(2) 0.0563(8) Uani 1 1 d . . . . .
F19 F 0.4839(3) 0.31766(10) 0.62826(19) 0.0474(8) Uani 1 1 d . . . . .
F20 F 0.5362(3) 0.38590(10) 0.74473(18) 0.0417(7) Uani 1 1 d . . . . .
F21 F 1.3105(3) 0.32744(10) 1.13498(19) 0.0452(7) Uani 1 1 d . . . . .
F22 F 1.3273(3) 0.24784(10) 1.2123(2) 0.0523(8) Uani 1 1 d . . . . .
F23 F 1.1213(3) 0.19090(10) 1.1714(2) 0.0559(8) Uani 1 1 d . . . . .
F24 F 0.8917(3) 0.21442(10) 1.0489(2) 0.0517(8) Uani 1 1 d . . . . .
F25 F 0.8711(3) 0.29310(9) 0.96853(19) 0.0423(7) Uani 1 1 d . . . . .
F26 F 0.8003(3) 0.60993(10) 0.74998(19) 0.0429(7) Uani 1 1 d . . . . .
F27 F 0.7538(3) 0.67733(10) 0.6304(2) 0.0493(8) Uani 1 1 d . . . . .
F28 F 0.8861(3) 0.68180(10) 0.4956(2) 0.0517(8) Uani 1 1 d . . . . .
F29 F 1.0657(3) 0.61881(10) 0.48297(19) 0.0480(8) Uani 1 1 d . . . . .
F30 F 1.1129(3) 0.55119(10) 0.60090(19) 0.0430(7) Uani 1 1 d . . . . .
N1 N 0.7163(4) 0.52007(17) -0.1329(3) 0.0434(11) Uani 1 1 d . . . . .
N2 N 0.8602(4) 0.49800(15) 0.3356(2) 0.0366(9) Uani 1 1 d . . . . .
N3 N 0.4781(4) 0.47391(15) 1.1859(3) 0.0391(10) Uani 1 1 d . . . . .
N4 N 0.3766(4) 0.58338(14) 0.7719(3) 0.0386(10) Uani 1 1 d . . . . .
N5 N 1.1536(4) 0.52486(15) 1.1900(3) 0.0411(11) Uani 1 1 d . . . . .
N6 N 0.9906(4) 0.41635(14) 0.7741(3) 0.0370(10) Uani 1 1 d . . . . .

loop_
_atom_site_aniso_label
_atom_site_aniso_U_11
_atom_site_aniso_U_22
_atom_site_aniso_U_33
_atom_site_aniso_U_23
_atom_site_aniso_U_13
_atom_site_aniso_U_12
C1 0.030(2) 0.042(3) 0.035(3) -0.008(2) 0.009(2) -0.006(2)
C2 0.031(2) 0.041(3) 0.034(3) 0.007(2) 0.007(2) -0.007(2)
C3 0.028(2) 0.043(3) 0.039(3) -0.009(3) 0.006(2) -0.007(2)
C4 0.034(2) 0.036(3) 0.037(3) -0.003(2) 0.007(2) 0.005(2)
C5 0.030(2) 0.041(3) 0.033(3) 0.005(2) 0.005(2) 0.007(2)
C6 0.030(2) 0.045(4) 0.043(3) -0.009(3) 0.009(2) -0.005(2)
C7 0.032(3) 0.056(4) 0.037(3) -0.005(3) 0.009(2) -0.007(2)
C8 0.036(3) 0.042(3) 0.042(3) 0.010(3) 0.009(2) 0.008(2)
C9 0.036(3) 0.043(3) 0.041(3) 0.010(3) 0.009(2) -0.005(2)
C10 0.030(2) 0.036(3) 0.041(3) 0.006(2) 0.009(2) 0.005(2)
C11 0.031(3) 0.039(3) 0.042(3) -0.006(2) -0.006(2) -0.005(2)
C12 0.036(3) 0.039(3) 0.035(3) 0.002(2) 0.007(2) -0.008(2)
C13 0.032(2) 0.037(3) 0.035(3) -0.006(2) 0.005(2) -0.006(2)
C14 0.034(3) 0.040(3) 0.039(3) -0.009(2) 0.007(2) 0.007(2)
C15 0.037(3) 0.038(3) 0.037(3) -0.007(2) 0.008(2) -0.006(2)
C16 0.030(2) 0.033(3) 0.050(3) -0.008(3) 0.009(2) -0.004(2)
C17 0.037(3) 0.044(4) 0.039(3) 0.004(2) 0.010(2) 0.006(2)
C18 0.032(3) 0.034(3) 0.042(3) -0.011(2) 0.008(2) 0.007(2)
C19 0.037(3) 0.048(4) 0.040(3) -0.013(3) -0.004(2) 0.006(2)
C20 0.035(3) 0.040(3) 0.040(3) -0.007(2) 0.009(2) -0.005(2)
C21 0.034(3) 0.041(4) 0.040(3) -0.013(3) 0.008(2) 0.004(2)
C22 0.036(3) 0.037(3) 0.038(3) 0.006(2) 0.006(2) 0.006(2)
C23 0.041(3) 0.038(3) 0.046(3) -0.007(2) 0.011(2) -0.007(2)
C24 0.050(3) 0.044(4) 0.056(4) 0.011(3) 0.017(3) -0.011(3)
C25 0.054(3) 0.031(3) 0.047(3) -0.005(3) 0.012(3) 0.009(3)
C26 0.047(3) 0.046(4) 0.048(3) -0.013(3) 0.012(3) 0.010(3)
C27 0.042(3) 0.038(3) 0.044(3) -0.006(3) 0.010(2) -0.009(2)
C28 0.037(3) 0.041(3) 0.041(3) -0.006(2) 0.008(2) -0.008(2)
C29 0.042(3) 0.041(3) 0.038(3) -0.007(2) 0.007(2) -0.010(2)
C30 0.042(3) 0.043(3) 0.044(3) 0.009(3) 0.008(2) 0.011(2)
C31 0.057(4) 0.036(3) 0.058(4) 0.011(3) 0.017(3) 0.012(3)
C32 0.046(3) 0.044(3) 0.054(3) -0.012(3) 0.016(3) -0.011(3)
C33 0.039(3) 0.039(3) 0.055(3) -0.014(3) 0.009(2) 0.008(2)
C34 0.040(3) 0.039(3) 0.034(3) -0.007(3) -0.006(2) -0.009(2)
C35 0.043(3) 0.041(3) 0.040(3) -0.007(2) 0.007(2) 0.007(2)
C36 0.043(3) 0.051(4) 0.044(3) 0.009(3) 0.010(2) -0.009(2)
C37 0.044(3) 0.070(4) 0.043(3) -0.010(3) 0.010(2) -0.009(3)
C38 0.044(3) 0.086(5) 0.051(3) -0.022(3) 0.014(3) -0.010(3)
C39 0.051(3) 0.100(6) 0.048(3) -0.008(4) 0.017(3) 0.011(4)
C40 0.031(2) 0.040(3) 0.031(3) 0.008(2) 0.0048(19) 0.006(2)
C41 0.029(2) 0.033(3) 0.035(3) 0.003(2) 0.0058(19) 0.004(2)
C42 0.038(3) 0.037(3) 0.033(3) 0.005(2) 0.008(2) 0.007(2)
C43 0.040(3) 0.037(3) 0.030(3) 0.005(2) -0.007(2) 0.007(2)
C44 0.031(2) 0.033(3) 0.035(3) 0.008(2) 0.0066(19) 0.007(2)
C45 0.033(2) 0.034(3) 0.034(3) 0.008(2) 0.0060(19) 0.009(2)
C46 0.031(2) 0.038(3) 0.035(3) 0.008(2) 0.005(2) 0.007(2)
C47 0.032(3) 0.042(3) 0.041(3) -0.005(3) 0.006(2) -0.006(2)
C48 0.038(3) 0.033(3) 0.039(3) -0.009(2) 0.009(2) -0.008(2)
C49 0.031(2) 0.036(3) 0.040(3) -0.007(2) -0.007(2) 0.007(2)
C50 0.031(2) 0.033(3) 0.038(3) -0.008(2) 0.004(2) -0.007(2)
C51 0.038(3) 0.031(3) 0.043(3) 0.010(2) 0.012(2) -0.005(2)
C52 0.036(3) 0.036(3) 0.036(3) 0.009(2) 0.007(2) 0.006(2)
C53 0.038(3) 0.035(3) 0.033(3) -0.007(2) 0.008(2) 0.007(2)
C54 0.035(2) 0.045(3) 0.036(3) 0.008(3) 0.009(2) 0.008(2)
C55 0.030(2) 0.039(3) 0.036(3) -0.005(2) -0.004(2) 0.008(2)
C56 0.031(2) 0.039(3) 0.043(3) 0.006(2) 0.008(2) 0.009(2)
C57 0.035(3) 0.035(3) 0.038(3) 0.004(2) 0.004(2) 0.005(2)
C58 0.029(2) 0.035(3) 0.046(3) -0.004(2) 0.009(2) -0.008(2)
C59 0.035(2) 0.034(3) 0.042(3) 0.008(2) 0.011(2) 0.008(2)
C60 0.033(2) 0.039(3) 0.036(3) 0.009(2) 0.007(2) -0.006(2)
C61 0.035(3) 0.033(3) 0.043(3) -0.010(2) -0.003(2) -0.008(2)
C62 0.040(3) 0.036(3) 0.039(3) -0.008(2) -0.006(2) 0.005(2)
C63 0.045(3) 0.038(3) 0.052(3) -0.007(3) 0.018(3) 0.009(2)
C64 0.057(3) 0.034(3) 0.045(3) 0.006(3) 0.010(3) 0.004(3)
C65 0.046(3) 0.036(3) 0.050(3) 0.012(3) 0.011(2) -0.009(2)
C66 0.041(3) 0.032(3) 0.038(3) -0.007(2) 0.006(2) 0.009(2)
C67 0.044(3) 0.031(3) 0.036(3) 0.009(2) 0.006(2) 0.006(2)
C68 0.036(3) 0.047(3) 0.035(3) -0.008(2) -0.007(2) 0.011(2)
C69 0.040(3) 0.054(4) 0.038(3) -0.017(3) -0.009(2) 0.011(3)
C70 0.052(3) 0.042(3) 0.040(3) -0.014(3) 0.008(2) 0.008(3)
C71 0.045(3) 0.042(3) 0.042(3) 0.007(3) 0.013(2) 0.012(2)
C72 0.037(3) 0.038(3) 0.040(3) -0.009(2) 0.009(2) 0.008(2)
C73 0.040(3) 0.036(3) 0.040(3) 0.011(2) 0.007(2) -0.005(2)
C74 0.048(3) 0.057(4) 0.048(3) 0.013(3) 0.010(3) -0.013(3)
C75 0.061(4) 0.054(4) 0.069(4) 0.018(3) 0.022(3) -0.011(3)
C76 0.063(4) 0.075(5) 0.057(4) 0.014(3) 0.019(3) -0.012(3)
C77 0.100(5) 0.089(6) 0.051(4) 0.016(4) 0.015(4) -0.020(4)
C78 0.103(6) 0.106(7) 0.072(5) 0.025(5) 0.024(4) -0.022(5)
C79 0.030(2) 0.033(3) 0.037(3) -0.005(2) 0.005(2) -0.006(2)
C80 0.032(2) 0.039(3) 0.035(3) -0.006(2) 0.006(2) -0.007(2)
C81 0.037(3) 0.036(3) 0.037(3) 0.007(2) 0.008(2) -0.006(2)
C82 0.037(3) 0.036(3) 0.037(3) -0.006(3) 0.004(2) -0.006(2)
C83 0.032(2) 0.036(3) 0.043(3) -0.009(3) 0.010(2) 0.004(2)
C84 0.029(2) 0.036(3) 0.036(3) -0.012(2) 0.004(2) -0.003(2)
C85 0.028(2) 0.039(3) 0.035(3) -0.009(2) 0.0061(19) -0.006(2)
C86 0.037(3) 0.045(3) 0.034(3) 0.009(2) 0.010(2) 0.008(2)
C87 0.033(2) 0.038(3) 0.039(3) -0.005(2) 0.010(2) -0.006(2)
C88 0.033(2) 0.031(3) 0.042(3) 0.009(2) 0.008(2) 0.007(2)
C89 0.036(3) 0.036(3) 0.042(3) 0.007(2) 0.009(2) 0.008(2)
C90 0.034(3) 0.032(3) 0.043(3) 0.005(2) 0.005(2) 0.007(2)
C91 0.033(3) 0.036(3) 0.046(3) 0.004(3) 0.008(2) 0.006(2)
C92 0.040(3) 0.037(3) 0.038(3) -0.007(2) 0.004(2) 0.011(2)
C93 0.038(2) 0.039(3) 0.035(2) 0.006(3) 0.005(2) -0.006(2)
C94 0.032(2) 0.041(3) 0.035(3) -0.008(2) 0.007(2) 0.007(2)
C95 0.032(2) 0.036(3) 0.039(3) -0.008(2) 0.006(2) 0.007(2)
C96 0.033(2) 0.033(3) 0.041(3) -0.007(2) 0.008(2) 0.008(2)
C97 0.031(2) 0.030(3) 0.042(3) -0.007(2) 0.008(2) -0.006(2)
C98 0.028(2) 0.042(3) 0.035(3) -0.007(2) 0.004(2) 0.007(2)
C99 0.034(3) 0.037(3) 0.040(3) -0.013(3) 0.007(2) -0.012(2)
C100 0.042(3) 0.033(3) 0.041(3) -0.007(2) 0.011(2) -0.005(2)
C101 0.033(3) 0.042(3) 0.043(3) 0.006(2) 0.006(2) -0.007(2)
C102 0.050(3) 0.040(3) 0.038(3) 0.008(2) 0.008(2) 0.015(3)
C103 0.055(3) 0.032(3) 0.047(3) 0.011(3) 0.012(3) 0.005(3)
C104 0.053(3) 0.034(3) 0.046(3) 0.008(3) 0.017(3) -0.011(3)
C105 0.042(3) 0.039(3) 0.042(3) -0.012(3) 0.010(2) -0.009(2)
C106 0.034(3) 0.036(3) 0.034(3) -0.004(2) 0.008(2) -0.005(2)
C107 0.037(3) 0.039(3) 0.037(3) 0.008(2) 0.007(2) -0.006(2)
C108 0.043(3) 0.040(3) 0.038(3) -0.007(2) 0.010(2) -0.011(2)
C109 0.046(3) 0.039(3) 0.041(3) 0.010(3) -0.009(2) -0.008(2)
C110 0.036(3) 0.037(3) 0.038(3) 0.008(2) 0.005(2) 0.005(2)
C111 0.039(3) 0.038(3) 0.037(3) 0.007(2) 0.009(2) 0.003(2)
C112 0.046(3) 0.036(3) 0.043(3) -0.012(3) 0.008(2) -0.006(2)
C113 0.051(3) 0.057(4) 0.050(3) -0.012(3) 0.012(3) -0.020(3)
C114 0.056(4) 0.071(5) 0.055(4) -0.018(3) 0.009(3) -0.021(3)
C115 0.062(4) 0.056(4) 0.059(4) -0.005(3) 0.021(3) 0.011(3)
C116 0.072(4) 0.070(5) 0.056(4) -0.021(3) 0.019(3) -0.022(4)
C117 0.081(5) 0.084(5) 0.054(4) 0.009(4) 0.014(4) -0.005(4)
F1 0.0444(16) 0.0427(18) 0.0609(19) 0.0056(15) 0.0206(14) -0.0089(14)
F2 0.0544(18) 0.044(2) 0.065(2) 0.0120(16) 0.0191(16) -0.0096(15)
F3 0.064(2) 0.040(2) 0.065(2) -0.0097(16) 0.0181(16) 0.0071(16)
F4 0.0563(19) 0.049(2) 0.0570(19) -0.0144(16) 0.0182(15) 0.0099(15)
F5 0.0432(16) 0.0463(19) 0.0477(17) -0.0103(14) 0.0139(13) -0.0091(14)
F6 0.0383(16) 0.0431(19) 0.0564(18) -0.0122(15) -0.0071(13) -0.0069(13)
F7 0.0484(18) 0.046(2) 0.066(2) -0.0134(16) 0.0106(15) -0.0164(15)
F8 0.0615(19) 0.039(2) 0.067(2) 0.0080(17) 0.0148(16) 0.0054(15)
F9 0.0519(18) 0.044(2) 0.0543(18) 0.0110(15) 0.0087(14) 0.0118(14)
F10 0.0425(16) 0.0442(19) 0.0444(16) 0.0094(14) 0.0066(13) -0.0056(13)
F11 0.0402(15) 0.0418(18) 0.0470(17) -0.0083(14) 0.0116(13) -0.0086(13)
F12 0.0575(19) 0.0449(19) 0.0507(18) -0.0149(15) 0.0162(15) -0.0063(15)
F13 0.072(2) 0.0387(19) 0.058(2) -0.0159(15) 0.0209(16) -0.0130(16)
F14 0.0556(18) 0.0408(19) 0.0559(19) -0.0056(15) 0.0157(15) -0.0137(15)
F15 0.0407(15) 0.0394(18) 0.0527(17) 0.0110(14) 0.0137(13) -0.0058(13)
F16 0.0438(16) 0.049(2) 0.0436(17) -0.0119(14) -0.0085(13) 0.0132(14)
F17 0.0538(19) 0.063(2) 0.0493(19) -0.0237(17) -0.0147(14) 0.0121(16)
F18 0.0616(19) 0.054(2) 0.0504(18) -0.0216(16) 0.0081(15) 0.0104(16)
F19 0.0507(17) 0.0432(19) 0.0487(17) -0.0089(14) 0.0124(14) 0.0097(14)
F20 0.0388(15) 0.0434(18) 0.0412(16) 0.0069(13) 0.0066(12) 0.0100(13)
F21 0.0397(15) 0.0449(19) 0.0489(17) 0.0120(15) 0.0069(13) -0.0052(14)
F22 0.0487(18) 0.048(2) 0.058(2) 0.0179(16) 0.0089(15) 0.0095(15)
F23 0.068(2) 0.042(2) 0.055(2) 0.0140(15) 0.0099(16) -0.0096(16)
F24 0.0546(18) 0.042(2) 0.0586(19) -0.0081(15) 0.0141(15) -0.0153(15)
F25 0.0375(15) 0.0360(17) 0.0525(17) -0.0087(14) 0.0090(13) -0.0068(13)
F26 0.0396(15) 0.0448(19) 0.0448(16) 0.0074(14) 0.0114(12) 0.0127(13)
F27 0.0485(17) 0.0444(19) 0.0519(18) 0.0086(15) 0.0061(14) 0.0141(15)
F28 0.0546(18) 0.051(2) 0.0464(18) 0.0167(15) 0.0074(14) 0.0080(15)
F29 0.0510(17) 0.054(2) 0.0391(17) 0.0095(14) 0.0117(14) 0.0054(15)
F30 0.0427(15) 0.0432(18) 0.0436(17) -0.0084(13) 0.0114(13) 0.0075(14)
N1 0.040(2) 0.049(3) 0.042(3) -0.010(2) 0.0114(19) -0.006(2)
N2 0.037(2) 0.032(2) 0.039(2) -0.007(2) 0.0065(17) -0.0067(19)
N3 0.036(2) 0.043(3) 0.038(2) 0.007(2) 0.0082(17) 0.006(2)
N4 0.043(2) 0.039(3) 0.033(2) 0.0074(19) 0.0075(18) 0.0062(19)
N5 0.038(2) 0.043(3) 0.035(2) -0.007(2) -0.0048(18) 0.005(2)
N6 0.041(2) 0.033(3) 0.037(2) -0.0069(19) 0.0075(18) -0.0060(18)

loop_
_atom_type_symbol
_atom_type_description
_atom_type_scat_dispersion_real
_atom_type_scat_dispersion_imag
_atom_type_scat_source
C C 0.0137 0.0067 'International Tables Vol C Tables 4.2.6.8 and 6.1.1.4'
H H 0.0000 0.0000 'International Tables Vol C Tables 4.2.6.8 and 6.1.1.4'
N N 0.0241 0.0134 'International Tables Vol C Tables 4.2.6.8 and 6.1.1.4'
F F 0.0583 0.0400 'International Tables Vol C Tables 4.2.6.8 and 6.1.1.4'

loop_
_geom_angle_atom_site_label_1
_geom_angle_atom_site_label_2
_geom_angle_atom_site_label_3
_geom_angle
_geom_angle_site_symmetry_1
_geom_angle_site_symmetry_3
_geom_angle_publ_flag
C2 C1 C6 120.3(5) . . ?
C7 C1 C2 121.1(5) . . ?
C7 C1 C6 118.7(5) . . ?
C1 C2 C10 124.9(5) . . ?
C3 C2 C1 117.6(5) . . ?
C3 C2 C10 117.5(5) . . ?
C2 C3 C4 121.8(5) . . ?
C2 C3 C13 129.1(5) . . ?
C4 C3 C13 109.1(5) . . ?
C3 C4 C14 108.6(5) . . ?
C5 C4 C3 123.5(5) . . ?
C5 C4 C14 127.8(5) . . ?
C4 C5 C6 116.6(5) . . ?
C4 C5 C17 119.5(5) . . ?
C17 C5 C6 123.9(5) . . ?
C5 C6 C1 120.1(5) . . ?
C20 C6 C1 119.6(5) . . ?
C20 C6 C5 120.4(5) . . ?
C1 C7 C8 114.7(5) . . ?
N1 C7 C1 120.2(5) . . ?
N1 C7 C8 125.1(5) . . ?
C7 C8 H8 118.0 . . ?
C9 C8 C7 124.1(5) . . ?
C9 C8 H8 118.0 . . ?
C8 C9 H9 119.5 . . ?
C8 C9 C10 120.9(5) . . ?
C10 C9 H9 119.5 . . ?
C2 C10 C9 114.3(5) . . ?
C2 C10 C11 115.2(4) . . ?
C9 C10 C11 130.4(5) . . ?
C10 C11 C22 117.8(4) . . ?
C12 C11 C10 124.5(5) . . ?
C12 C11 C22 117.7(4) . . ?
C11 C12 H12 120.4 . . ?
C11 C12 C13 119.3(5) . . ?
C13 C12 H12 120.4 . . ?
C3 C13 C12 114.5(5) . . ?
N2 C13 C3 106.8(4) . . ?
N2 C13 C12 138.7(4) . . ?
C4 C14 C15 115.7(5) . . ?
C4 C14 N2 106.4(4) . . ?
C15 C14 N2 137.7(5) . . ?
C14 C15 H15 121.7 . . ?
C14 C15 C16 116.6(5) . . ?
C16 C15 H15 121.7 . . ?
C15 C16 C28 115.1(5) . . ?
C17 C16 C15 126.1(5) . . ?
C17 C16 C28 118.7(4) . . ?
C5 C17 C16 114.1(5) . . ?
C5 C17 C18 114.5(4) . . ?
C16 C17 C18 131.2(5) . . ?
C17 C18 H18 119.3 . . ?
C19 C18 C17 121.3(5) . . ?
C19 C18 H18 119.3 . . ?
C18 C19 H19 118.1 . . ?
C18 C19 C20 123.8(5) . . ?
C20 C19 H19 118.1 . . ?
C6 C20 C19 116.0(5) . . ?
C6 C20 C21 117.3(5) . . ?
C21 C20 C19 126.7(5) . . ?
C20 C21 H21 118.7 . . ?
N1 C21 C20 122.7(5) . . ?
N1 C21 H21 118.7 . . ?
C23 C22 C11 123.6(5) . . ?
C23 C22 C27 113.7(5) . . ?
C27 C22 C11 122.5(5) . . ?
C24 C23 C22 123.1(5) . . ?
F1 C23 C22 119.4(5) . . ?
F1 C23 C24 117.4(5) . . ?
C23 C24 C25 121.5(5) . . ?
F2 C24 C23 119.7(5) . . ?
F2 C24 C25 118.8(5) . . ?
C24 C25 C26 116.6(5) . . ?
F3 C25 C24 120.9(5) . . ?
F3 C25 C26 122.4(5) . . ?
C27 C26 C25 121.1(5) . . ?
F4 C26 C25 117.3(5) . . ?
F4 C26 C27 121.7(5) . . ?
C26 C27 C22 123.9(5) . . ?
C26 C27 F5 117.0(5) . . ?
F5 C27 C22 119.1(5) . . ?
C29 C28 C16 121.0(4) . . ?
C33 C28 C16 121.1(5) . . ?
C33 C28 C29 117.9(5) . . ?
C30 C29 C28 121.0(5) . . ?
F10 C29 C28 121.1(5) . . ?
F10 C29 C30 117.9(5) . . ?
C31 C30 C29 119.8(5) . . ?
F9 C30 C29 120.3(5) . . ?
F9 C30 C31 119.9(5) . . ?
C32 C31 C30 120.3(5) . . ?
F8 C31 C30 119.8(5) . . ?
F8 C31 C32 119.9(5) . . ?
C31 C32 C33 119.1(5) . . ?
F7 C32 C31 121.3(5) . . ?
F7 C32 C33 119.5(5) . . ?
C28 C33 C32 121.9(5) . . ?
F6 C33 C28 120.7(5) . . ?
F6 C33 C32 117.3(5) . . ?
H34A C34 H34B 108.0 . . ?
C35 C34 H34A 109.4 . . ?
C35 C34 H34B 109.4 . . ?
N2 C34 H34A 109.4 . . ?
N2 C34 H34B 109.4 . . ?
N2 C34 C35 111.3(4) . . ?
C34 C35 H35A 109.0 . . ?
C34 C35 H35B 109.0 . . ?
H35A C35 H35B 107.8 . . ?
C36 C35 C34 113.1(4) . . ?
C36 C35 H35A 109.0 . . ?
C36 C35 H35B 109.0 . . ?
C35 C36 H36A 109.3 . . ?
C35 C36 H36B 109.3 . . ?
C35 C36 C37 111.7(4) . . ?
H36A C36 H36B 108.0 . . ?
C37 C36 H36A 109.3 . . ?
C37 C36 H36B 109.3 . . ?
C36 C37 H37A 109.1 . . ?
C36 C37 H37B 109.1 . . ?
H37A C37 H37B 107.9 . . ?
C38 C37 C36 112.3(5) . . ?
C38 C37 H37A 109.1 . . ?
C38 C37 H37B 109.1 . . ?
C37 C38 H38A 108.9 . . ?
C37 C38 H38B 108.9 . . ?
C37 C38 C39 113.3(5) . . ?
H38A C38 H38B 107.7 . . ?
C39 C38 H38A 108.9 . . ?
C39 C38 H38B 108.9 . . ?
C38 C39 H39A 109.5 . . ?
C38 C39 H39B 109.5 . . ?
C38 C39 H39C 109.5 . . ?
H39A C39 H39B 109.5 . . ?
H39A C39 H39C 109.5 . . ?
H39B C39 H39C 109.5 . . ?
C45 C40 C41 121.8(4) . . ?
C45 C40 C46 119.4(5) . . ?
C46 C40 C41 118.7(5) . . ?
C42 C41 C40 115.7(5) . . ?
C42 C41 C49 118.5(5) . . ?
C49 C41 C40 125.8(5) . . ?
C41 C42 C43 122.8(5) . . ?
C41 C42 C52 128.1(5) . . ?
C52 C42 C43 109.1(4) . . ?
C42 C43 C44 122.6(4) . . ?
C53 C43 C42 110.1(5) . . ?
C53 C43 C44 127.3(5) . . ?
C43 C44 C45 115.5(5) . . ?
C43 C44 C56 118.4(4) . . ?
C56 C44 C45 126.1(5) . . ?
C40 C45 C44 121.4(4) . . ?
C59 C45 C40 119.9(4) . . ?
C59 C45 C44 118.4(5) . . ?
C40 C46 C47 117.2(5) . . ?
N3 C46 C40 121.4(5) . . ?
N3 C46 C47 121.5(4) . . ?
C46 C47 H47 119.3 . . ?
C48 C47 C46 121.5(5) . . ?
C48 C47 H47 119.3 . . ?
C47 C48 H48 118.7 . . ?
C47 C48 C49 122.7(5) . . ?
C49 C48 H48 118.7 . . ?
C41 C49 C48 114.1(5) . . ?
C41 C49 C50 115.8(4) . . ?
C48 C49 C50 130.1(5) . . ?
C49 C50 C61 120.8(4) . . ?
C51 C50 C49 122.8(4) . . ?
C51 C50 C61 116.4(4) . . ?
C50 C51 H51 119.9 . . ?
C52 C51 C50 120.2(5) . . ?
C52 C51 H51 119.9 . . ?
C42 C52 C51 114.6(5) . . ?
C42 C52 N4 106.9(4) . . ?
C51 C52 N4 138.5(5) . . ?
C43 C53 N4 105.4(4) . . ?
C54 C53 C43 116.3(5) . . ?
C54 C53 N4 138.3(5) . . ?
C53 C54 H54 120.7 . . ?
C53 C54 C55 118.7(4) . . ?
C55 C54 H54 120.7 . . ?
C54 C55 C56 125.1(5) . . ?
C54 C55 C67 117.1(4) . . ?
C56 C55 C67 117.7(4) . . ?
C44 C56 C55 114.2(5) . . ?
C44 C56 C57 112.6(4) . . ?
C57 C56 C55 133.2(5) . . ?
C56 C57 H57 118.0 . . ?
C58 C57 C56 124.0(5) . . ?
C58 C57 H57 118.0 . . ?
C57 C58 H58 119.2 . . ?
C57 C58 C59 121.7(5) . . ?
C59 C58 H58 119.2 . . ?
C45 C59 C58 116.9(5) . . ?
C45 C59 C60 115.9(5) . . ?
C60 C59 C58 127.1(5) . . ?
C59 C60 H60 117.5 . . ?
N3 C60 C59 125.0(5) . . ?
N3 C60 H60 117.5 . . ?
C62 C61 C50 121.9(5) . . ?
C66 C61 C50 124.1(4) . . ?
C66 C61 C62 114.1(4) . . ?
C63 C62 C61 122.8(5) . . ?
F11 C62 C61 119.3(4) . . ?
F11 C62 C63 118.0(5) . . ?
C62 C63 C64 119.2(5) . . ?
C62 C63 F12 121.7(5) . . ?
F12 C63 C64 119.0(5) . . ?
C63 C64 F13 118.5(5) . . ?
C65 C64 C63 121.1(5) . . ?
C65 C64 F13 120.3(5) . . ?
C66 C65 C64 117.6(5) . . ?
F14 C65 C64 118.9(5) . . ?
F14 C65 C66 123.5(5) . . ?
C65 C66 C61 125.2(5) . . ?
C65 C66 F15 115.9(5) . . ?
F15 C66 C61 118.9(4) . . ?
C68 C67 C55 122.0(4) . . ?
C72 C67 C55 120.6(4) . . ?
C72 C67 C68 117.4(5) . . ?
C69 C68 C67 121.7(5) . . ?
F16 C68 C67 120.4(4) . . ?
F16 C68 C69 117.9(4) . . ?
C68 C69 C70 119.7(4) . . ?
F17 C69 C68 119.6(4) . . ?
F17 C69 C70 120.7(5) . . ?
C71 C70 C69 119.7(5) . . ?
F18 C70 C69 119.8(5) . . ?
F18 C70 C71 120.5(5) . . ?
C70 C71 C72 120.5(5) . . ?
F19 C71 C70 118.6(5) . . ?
F19 C71 C72 120.9(5) . . ?
C67 C72 C71 121.0(5) . . ?
F20 C72 C67 121.3(4) . . ?
F20 C72 C71 117.8(4) . . ?
H73A C73 H73B 107.5 . . ?
C74 C73 H73A 108.4 . . ?
C74 C73 H73B 108.4 . . ?
N4 C73 H73A 108.4 . . ?
N4 C73 H73B 108.4 . . ?
N4 C73 C74 115.5(4) . . ?
C73 C74 H74A 109.1 . . ?
C73 C74 H74B 109.1 . . ?
C73 C74 C75 112.6(5) . . ?
H74A C74 H74B 107.8 . . ?
C75 C74 H74A 109.1 . . ?
C75 C74 H74B 109.1 . . ?
C74 C75 H75A 109.1 . . ?
C74 C75 H75B 109.1 . . ?
H75A C75 H75B 107.8 . . ?
C76 C75 C74 112.6(6) . . ?
C76 C75 H75A 109.1 . . ?
C76 C75 H75B 109.1 . . ?
C75 C76 H76A 110.6 . . ?
C75 C76 H76B 110.6 . . ?
C75 C76 C77 105.7(6) . . ?
H76A C76 H76B 108.7 . . ?
C77 C76 H76A 110.6 . . ?
C77 C76 H76B 110.6 . . ?
C76 C77 H77A 111.5 . . ?
C76 C77 H77B 111.5 . . ?
H77A C77 H77B 109.3 . . ?
C78 C77 C76 101.4(6) . . ?
C78 C77 H77A 111.5 . . ?
C78 C77 H77B 111.5 . . ?
C77 C78 H78A 109.5 . . ?
C77 C78 H78B 109.5 . . ?
C77 C78 H78C 109.5 . . ?
H78A C78 H78B 109.5 . . ?
H78A C78 H78C 109.5 . . ?
H78B C78 H78C 109.5 . . ?
C80 C79 C84 119.8(4) . . ?
C85 C79 C80 119.9(5) . . ?
C85 C79 C84 120.3(4) . . ?
C81 C80 C79 117.1(5) . . ?
C81 C80 C88 119.4(5) . . ?
C88 C80 C79 123.4(4) . . ?
C80 C81 C82 122.7(5) . . ?
C80 C81 C91 127.5(5) . . ?
C82 C81 C91 109.6(5) . . ?
C81 C82 C83 124.1(5) . . ?
C81 C82 C92 110.0(5) . . ?
C83 C82 C92 125.9(5) . . ?
C82 C83 C84 115.4(5) . . ?
C82 C83 C95 120.4(5) . . ?
C95 C83 C84 124.0(5) . . ?
C83 C84 C79 120.8(4) . . ?
C98 C84 C79 119.5(4) . . ?
C98 C84 C83 119.7(5) . . ?
C79 C85 C86 117.5(5) . . ?
C79 C85 N5 120.0(5) . . ?
N5 C85 C86 122.4(4) . . ?
C85 C86 H86 119.4 . . ?
C87 C86 C85 121.2(5) . . ?
C87 C86 H86 119.4 . . ?
C86 C87 H87 118.2 . . ?
C86 C87 C88 123.6(5) . . ?
C88 C87 H87 118.2 . . ?
C80 C88 C89 114.2(4) . . ?
C87 C88 C80 114.3(5) . . ?
C87 C88 C89 131.5(5) . . ?
C88 C89 C100 119.4(4) . . ?
C90 C89 C88 124.5(5) . . ?
C90 C89 C100 116.0(5) . . ?
C89 C90 H90 120.8 . . ?
C91 C90 C89 118.5(5) . . ?
C91 C90 H90 120.8 . . ?
C81 C91 C90 115.7(5) . . ?
C81 C91 N6 106.1(4) . . ?
C90 C91 N6 138.2(5) . . ?
C82 C92 C93 116.2(5) . . ?
C82 C92 N6 105.7(4) . . ?
C93 C92 N6 138.1(5) . . ?
C92 C93 H93 120.3 . . ?
C94 C93 C92 119.5(4) . . ?
C94 C93 H93 120.3 . . ?
C93 C94 C95 123.1(5) . . ?
C93 C94 C106 117.9(4) . . ?
C95 C94 C106 119.0(4) . . ?
C83 C95 C94 115.0(5) . . ?
C83 C95 C96 116.5(4) . . ?
C96 C95 C94 128.5(5) . . ?
C95 C96 H96 120.2 . . ?
C97 C96 C95 119.7(5) . . ?
C97 C96 H96 120.2 . . ?
C96 C97 H97 118.2 . . ?
C96 C97 C98 123.6(5) . . ?
C98 C97 H97 118.2 . . ?
C84 C98 C97 116.3(4) . . ?
C84 C98 C99 115.5(5) . . ?
C99 C98 C97 128.2(5) . . ?
C98 C99 H99 116.9 . . ?
N5 C99 C98 126.1(5) . . ?
N5 C99 H99 116.9 . . ?
C101 C100 C89 121.4(4) . . ?
C101 C100 C105 117.1(5) . . ?
C105 C100 C89 121.4(5) . . ?
C102 C101 C100 121.5(5) . . ?
F21 C101 C100 119.8(5) . . ?
F21 C101 C102 118.7(4) . . ?
C103 C102 C101 120.3(5) . . ?
F22 C102 C101 119.2(5) . . ?
F22 C102 C103 120.4(5) . . ?
C102 C103 C104 119.3(5) . . ?
F23 C103 C102 119.3(5) . . ?
F23 C103 C104 121.4(5) . . ?
C105 C104 C103 121.0(5) . . ?
F24 C104 C103 119.2(5) . . ?
F24 C104 C105 119.8(5) . . ?
C104 C105 C100 120.8(5) . . ?
F25 C105 C100 121.3(5) . . ?
F25 C105 C104 117.9(4) . . ?
C107 C106 C94 120.0(4) . . ?
C111 C106 C94 122.6(4) . . ?
C111 C106 C107 117.4(5) . . ?
C108 C107 C106 121.4(5) . . ?
F30 C107 C106 121.9(4) . . ?
F30 C107 C108 116.7(4) . . ?
C107 C108 C109 120.6(5) . . ?
F29 C108 C107 122.2(5) . . ?
F29 C108 C109 117.2(5) . . ?
C108 C109 C110 118.3(5) . . ?
F28 C109 C108 121.4(5) . . ?
F28 C109 C110 120.3(5) . . ?
C111 C110 C109 120.7(5) . . ?
F27 C110 C109 118.5(4) . . ?
F27 C110 C111 120.9(4) . . ?
C110 C111 C106 121.6(5) . . ?
F26 C111 C106 119.3(4) . . ?
F26 C111 C110 119.0(4) . . ?
H11A C112 H11B 107.7 . . ?
C113 C112 H11A 108.8 . . ?
C113 C112 H11B 108.8 . . ?
N6 C112 H11A 108.8 . . ?
N6 C112 H11B 108.8 . . ?
N6 C112 C113 113.6(4) . . ?
C112 C113 H11C 109.3 . . ?
C112 C113 H11D 109.3 . . ?
H11C C113 H11D 107.9 . . ?
C114 C113 C112 111.8(5) . . ?
C114 C113 H11C 109.3 . . ?
C114 C113 H11D 109.3 . . ?
C113 C114 H11E 109.5 . . ?
C113 C114 H11F 109.5 . . ?
H11E C114 H11F 108.1 . . ?
C115 C114 C113 110.7(6) . . ?
C115 C114 H11E 109.5 . . ?
C115 C114 H11F 109.5 . . ?
C114 C115 H11G 109.3 . . ?
C114 C115 H11H 109.3 . . ?
C114 C115 C116 111.6(5) . . ?
H11G C115 H11H 108.0 . . ?
C116 C115 H11G 109.3 . . ?
C116 C115 H11H 109.3 . . ?
C115 C116 H11I 109.1 . . ?
C115 C116 H11J 109.1 . . ?
H11I C116 H11J 107.8 . . ?
C117 C116 C115 112.4(6) . . ?
C117 C116 H11I 109.1 . . ?
C117 C116 H11J 109.1 . . ?
C116 C117 H11K 109.5 . . ?
C116 C117 H11L 109.5 . . ?
C116 C117 H11M 109.5 . . ?
H11K C117 H11L 109.5 . . ?
H11K C117 H11M 109.5 . . ?
H11L C117 H11M 109.5 . . ?
C21 N1 C7 121.5(5) . . ?
C13 N2 C14 109.0(4) . . ?
C13 N2 C34 124.6(4) . . ?
C14 N2 C34 125.9(4) . . ?
C60 N3 C46 118.2(4) . . ?
C52 N4 C53 108.6(4) . . ?
C52 N4 C73 126.7(4) . . ?
C73 N4 C53 124.6(4) . . ?
C99 N5 C85 118.6(4) . . ?
C91 N6 C112 124.7(4) . . ?
C92 N6 C91 108.6(4) . . ?
C92 N6 C112 126.7(4) . . ?

loop_
_geom_bond_atom_site_label_1
_geom_bond_atom_site_label_2
_geom_bond_distance
_geom_bond_site_symmetry_2
_geom_bond_publ_flag
C1 C2 1.398(7) . ?
C1 C6 1.431(7) . ?
C1 C7 1.397(7) . ?
C2 C3 1.360(7) . ?
C2 C10 1.428(7) . ?
C3 C4 1.388(7) . ?
C3 C13 1.399(7) . ?
C4 C5 1.345(7) . ?
C4 C14 1.396(7) . ?
C5 C6 1.424(7) . ?
C5 C17 1.409(7) . ?
C6 C20 1.385(7) . ?
C7 C8 1.473(7) . ?
C7 N1 1.358(7) . ?
C8 H8 0.9500 . ?
C8 C9 1.367(7) . ?
C9 H9 0.9500 . ?
C9 C10 1.443(7) . ?
C10 C11 1.460(7) . ?
C11 C12 1.383(7) . ?
C11 C22 1.477(7) . ?
C12 H12 0.9500 . ?
C12 C13 1.422(7) . ?
C13 N2 1.395(7) . ?
C14 C15 1.403(7) . ?
C14 N2 1.420(6) . ?
C15 H15 0.9500 . ?
C15 C16 1.434(7) . ?
C16 C17 1.412(7) . ?
C16 C28 1.522(7) . ?
C17 C18 1.440(7) . ?
C18 H18 0.9500 . ?
C18 C19 1.359(7) . ?
C19 H19 0.9500 . ?
C19 C20 1.439(7) . ?
C20 C21 1.425(7) . ?
C21 H21 0.9500 . ?
C21 N1 1.304(6) . ?
C22 C23 1.386(7) . ?
C22 C27 1.400(7) . ?
C23 C24 1.369(7) . ?
C23 F1 1.360(6) . ?
C24 C25 1.370(8) . ?
C24 F2 1.368(6) . ?
C25 C26 1.394(8) . ?
C25 F3 1.324(6) . ?
C26 C27 1.342(7) . ?
C26 F4 1.340(6) . ?
C27 F5 1.344(5) . ?
C28 C29 1.390(7) . ?
C28 C33 1.375(7) . ?
C29 C30 1.386(7) . ?
C29 F10 1.344(5) . ?
C30 C31 1.377(8) . ?
C30 F9 1.336(6) . ?
C31 C32 1.375(8) . ?
C31 F8 1.355(6) . ?
C32 C33 1.389(8) . ?
C32 F7 1.329(6) . ?
C33 F6 1.338(6) . ?
C34 H34A 0.9900 . ?
C34 H34B 0.9900 . ?
C34 C35 1.559(7) . ?
C34 N2 1.468(6) . ?
C35 H35A 0.9900 . ?
C35 H35B 0.9900 . ?
C35 C36 1.491(7) . ?
C36 H36A 0.9900 . ?
C36 H36B 0.9900 . ?
C36 C37 1.561(7) . ?
C37 H37A 0.9900 . ?
C37 H37B 0.9900 . ?
C37 C38 1.498(7) . ?
C38 H38A 0.9900 . ?
C38 H38B 0.9900 . ?
C38 C39 1.512(8) . ?
C39 H39A 0.9800 . ?
C39 H39B 0.9800 . ?
C39 H39C 0.9800 . ?
C40 C41 1.417(7) . ?
C40 C45 1.402(7) . ?
C40 C46 1.407(7) . ?
C41 C42 1.374(7) . ?
C41 C49 1.392(7) . ?
C42 C43 1.387(7) . ?
C42 C52 1.386(7) . ?
C43 C44 1.396(7) . ?
C43 C53 1.377(7) . ?
C44 C45 1.410(7) . ?
C44 C56 1.398(7) . ?
C45 C59 1.395(7) . ?
C46 C47 1.440(7) . ?
C46 N3 1.354(6) . ?
C47 H47 0.9500 . ?
C47 C48 1.386(7) . ?
C48 H48 0.9500 . ?
C48 C49 1.427(7) . ?
C49 C50 1.449(7) . ?
C50 C51 1.413(7) . ?
C50 C61 1.482(7) . ?
C51 H51 0.9500 . ?
C51 C52 1.392(7) . ?
C52 N4 1.402(6) . ?
C53 C54 1.365(7) . ?
C53 N4 1.446(6) . ?
C54 H54 0.9500 . ?
C54 C55 1.415(7) . ?
C55 C56 1.443(7) . ?
C55 C67 1.520(7) . ?
C56 C57 1.439(7) . ?
C57 H57 0.9500 . ?
C57 C58 1.332(7) . ?
C58 H58 0.9500 . ?
C58 C59 1.454(7) . ?
C59 C60 1.422(7) . ?
C60 H60 0.9500 . ?
C60 N3 1.332(7) . ?
C61 C62 1.413(7) . ?
C61 C66 1.384(7) . ?
C62 C63 1.347(7) . ?
C62 F11 1.343(6) . ?
C63 C64 1.379(8) . ?
C63 F12 1.357(6) . ?
C64 C65 1.372(8) . ?
C64 F13 1.381(6) . ?
C65 C66 1.349(7) . ?
C65 F14 1.331(6) . ?
C66 F15 1.354(5) . ?
C67 C68 1.398(6) . ?
C67 C72 1.383(7) . ?
C68 C69 1.370(7) . ?
C68 F16 1.336(6) . ?
C69 C70 1.386(7) . ?
C69 F17 1.347(5) . ?
C70 C71 1.366(7) . ?
C70 F18 1.340(6) . ?
C71 C72 1.385(7) . ?
C71 F19 1.340(6) . ?
C72 F20 1.312(5) . ?
C73 H73A 0.9900 . ?
C73 H73B 0.9900 . ?
C73 C74 1.481(7) . ?
C73 N4 1.438(6) . ?
C74 H74A 0.9900 . ?
C74 H74B 0.9900 . ?
C74 C75 1.565(8) . ?
C75 H75A 0.9900 . ?
C75 H75B 0.9900 . ?
C75 C76 1.447(9) . ?
C76 H76A 0.9900 . ?
C76 H76B 0.9900 . ?
C76 C77 1.651(9) . ?
C77 H77A 0.9900 . ?
C77 H77B 0.9900 . ?
C77 C78 1.525(10) . ?
C78 H78A 0.9800 . ?
C78 H78B 0.9800 . ?
C78 H78C 0.9800 . ?
C79 C80 1.430(7) . ?
C79 C84 1.434(7) . ?
C79 C85 1.365(7) . ?
C80 C81 1.360(7) . ?
C80 C88 1.406(7) . ?
C81 C82 1.372(7) . ?
C81 C91 1.379(7) . ?
C82 C83 1.374(7) . ?
C82 C92 1.387(7) . ?
C83 C84 1.431(7) . ?
C83 C95 1.388(7) . ?
C84 C98 1.391(7) . ?
C85 C86 1.432(7) . ?
C85 N5 1.403(6) . ?
C86 H86 0.9500 . ?
C86 C87 1.366(7) . ?
C87 H87 0.9500 . ?
C87 C88 1.401(7) . ?
C88 C89 1.442(7) . ?
C89 C90 1.410(7) . ?
C89 C100 1.510(7) . ?
C90 H90 0.9500 . ?
C90 C91 1.399(7) . ?
C91 N6 1.425(6) . ?
C92 C93 1.403(7) . ?
C92 N6 1.420(6) . ?
C93 H93 0.9500 . ?
C93 C94 1.401(7) . ?
C94 C95 1.461(7) . ?
C94 C106 1.490(7) . ?
C95 C96 1.443(7) . ?
C96 H96 0.9500 . ?
C96 C97 1.378(7) . ?
C97 H97 0.9500 . ?
C97 C98 1.458(7) . ?
C98 C99 1.417(7) . ?
C99 H99 0.9500 . ?
C99 N5 1.300(7) . ?
C100 C101 1.399(7) . ?
C100 C105 1.404(7) . ?
C101 C102 1.377(7) . ?
C101 F21 1.334(5) . ?
C102 C103 1.372(8) . ?
C102 F22 1.326(6) . ?
C103 C104 1.381(7) . ?
C103 F23 1.325(6) . ?
C104 C105 1.372(7) . ?
C104 F24 1.340(6) . ?
C105 F25 1.327(6) . ?
C106 C107 1.394(7) . ?
C106 C111 1.388(7) . ?
C107 C108 1.372(7) . ?
C107 F30 1.324(6) . ?
C108 C109 1.384(7) . ?
C108 F29 1.341(6) . ?
C109 C110 1.398(7) . ?
C109 F28 1.344(6) . ?
C110 C111 1.361(7) . ?
C110 F27 1.346(6) . ?
C111 F26 1.320(5) . ?
C112 H11A 0.9900 . ?
C112 H11B 0.9900 . ?
C112 C113 1.530(7) . ?
C112 N6 1.469(6) . ?
C113 H11C 0.9900 . ?
C113 H11D 0.9900 . ?
C113 C114 1.525(8) . ?
C114 H11E 0.9900 . ?
C114 H11F 0.9900 . ?
C114 C115 1.484(9) . ?
C115 H11G 0.9900 . ?
C115 H11H 0.9900 . ?
C115 C116 1.650(8) . ?
C116 H11I 0.9900 . ?
C116 H11J 0.9900 . ?
C116 C117 1.574(9) . ?
C117 H11K 0.9800 . ?
C117 H11L 0.9800 . ?
C117 H11M 0.9800 . ?

loop_
_geom_torsion_atom_site_label_1
_geom_torsion_atom_site_label_2
_geom_torsion_atom_site_label_3
_geom_torsion_atom_site_label_4
_geom_torsion
_geom_torsion_site_symmetry_1
_geom_torsion_site_symmetry_2
_geom_torsion_site_symmetry_3
_geom_torsion_site_symmetry_4
_geom_torsion_publ_flag
C1 C2 C3 C4 3.6(7) . . . . ?
C1 C2 C3 C13 -179.0(5) . . . . ?
C1 C2 C10 C9 1.7(7) . . . . ?
C1 C2 C10 C11 178.1(4) . . . . ?
C1 C6 C20 C19 -179.7(4) . . . . ?
C1 C6 C20 C21 0.5(7) . . . . ?
C1 C7 C8 C9 -1.2(7) . . . . ?
C1 C7 N1 C21 1.0(7) . . . . ?
C2 C1 C6 C5 1.6(7) . . . . ?
C2 C1 C6 C20 -179.4(4) . . . . ?
C2 C1 C7 C8 -0.2(7) . . . . ?
C2 C1 C7 N1 178.6(4) . . . . ?
C2 C3 C4 C5 -3.3(8) . . . . ?
C2 C3 C4 C14 -179.7(4) . . . . ?
C2 C3 C13 C12 1.8(7) . . . . ?
C2 C3 C13 N2 -178.8(4) . . . . ?
C2 C10 C11 C12 -0.6(7) . . . . ?
C2 C10 C11 C22 -178.2(4) . . . . ?
C3 C2 C10 C9 -175.5(4) . . . . ?
C3 C2 C10 C11 0.8(6) . . . . ?
C3 C4 C5 C6 1.9(7) . . . . ?
C3 C4 C5 C17 -177.8(4) . . . . ?
C3 C4 C14 C15 -179.7(4) . . . . ?
C3 C4 C14 N2 -2.6(5) . . . . ?
C3 C13 N2 C14 -0.5(5) . . . . ?
C3 C13 N2 C34 -172.7(4) . . . . ?
C4 C3 C13 C12 179.5(4) . . . . ?
C4 C3 C13 N2 -1.2(5) . . . . ?
C4 C5 C6 C1 -1.1(7) . . . . ?
C4 C5 C6 C20 179.9(4) . . . . ?
C4 C5 C17 C16 -1.4(7) . . . . ?
C4 C5 C17 C18 -178.2(4) . . . . ?
C4 C14 C15 C16 -2.3(7) . . . . ?
C4 C14 N2 C13 1.9(5) . . . . ?
C4 C14 N2 C34 174.0(4) . . . . ?
C5 C4 C14 C15 4.0(8) . . . . ?
C5 C4 C14 N2 -178.9(4) . . . . ?
C5 C6 C20 C19 -0.7(7) . . . . ?
C5 C6 C20 C21 179.5(4) . . . . ?
C5 C17 C18 C19 -2.8(7) . . . . ?
C6 C1 C2 C3 -2.8(7) . . . . ?
C6 C1 C2 C10 179.9(4) . . . . ?
C6 C1 C7 C8 179.7(4) . . . . ?
C6 C1 C7 N1 -1.5(7) . . . . ?
C6 C5 C17 C16 178.9(4) . . . . ?
C6 C5 C17 C18 2.1(7) . . . . ?
C6 C20 C21 N1 -1.1(7) . . . . ?
C7 C1 C2 C3 177.1(4) . . . . ?
C7 C1 C2 C10 -0.2(7) . . . . ?
C7 C1 C6 C5 -178.2(4) . . . . ?
C7 C1 C6 C20 0.7(7) . . . . ?
C7 C8 C9 C10 2.9(7) . . . . ?
C8 C7 N1 C21 179.7(4) . . . . ?
C8 C9 C10 C2 -3.0(6) . . . . ?
C8 C9 C10 C11 -178.7(5) . . . . ?
C9 C10 C11 C12 175.0(5) . . . . ?
C9 C10 C11 C22 -2.5(7) . . . . ?
C10 C2 C3 C4 -179.0(4) . . . . ?
C10 C2 C3 C13 -1.6(7) . . . . ?
C10 C11 C12 C13 0.9(7) . . . . ?
C10 C11 C22 C23 -59.2(6) . . . . ?
C10 C11 C22 C27 126.4(5) . . . . ?
C11 C12 C13 C3 -1.3(7) . . . . ?
C11 C12 C13 N2 179.6(5) . . . . ?
C11 C22 C23 C24 -179.4(5) . . . . ?
C11 C22 C23 F1 4.6(7) . . . . ?
C11 C22 C27 C26 179.0(5) . . . . ?
C11 C22 C27 F5 -2.6(7) . . . . ?
C12 C11 C22 C23 123.1(6) . . . . ?
C12 C11 C22 C27 -51.3(6) . . . . ?
C12 C13 N2 C14 178.7(6) . . . . ?
C12 C13 N2 C34 6.4(9) . . . . ?
C13 C3 C4 C5 178.9(4) . . . . ?
C13 C3 C4 C14 2.4(6) . . . . ?
C14 C4 C5 C6 177.7(5) . . . . ?
C14 C4 C5 C17 -2.1(8) . . . . ?
C14 C15 C16 C17 -1.0(7) . . . . ?
C14 C15 C16 C28 179.8(4) . . . . ?
C15 C14 N2 C13 178.0(6) . . . . ?
C15 C14 N2 C34 -9.9(9) . . . . ?
C15 C16 C17 C5 2.9(7) . . . . ?
C15 C16 C17 C18 179.0(5) . . . . ?
C15 C16 C28 C29 -59.5(6) . . . . ?
C15 C16 C28 C33 121.2(5) . . . . ?
C16 C17 C18 C19 -178.9(5) . . . . ?
C16 C28 C29 C30 -179.1(5) . . . . ?
C16 C28 C29 F10 -1.1(7) . . . . ?
C16 C28 C33 C32 179.2(5) . . . . ?
C16 C28 C33 F6 -2.8(8) . . . . ?
C17 C5 C6 C1 178.6(4) . . . . ?
C17 C5 C6 C20 -0.4(7) . . . . ?
C17 C16 C28 C29 121.2(5) . . . . ?
C17 C16 C28 C33 -58.1(7) . . . . ?
C17 C18 C19 C20 2.0(7) . . . . ?
C18 C19 C20 C6 -0.1(7) . . . . ?
C18 C19 C20 C21 179.7(5) . . . . ?
C19 C20 C21 N1 179.1(5) . . . . ?
C20 C21 N1 C7 0.3(8) . . . . ?
C22 C11 C12 C13 178.5(4) . . . . ?
C22 C23 C24 C25 2.1(9) . . . . ?
C22 C23 C24 F2 -179.1(5) . . . . ?
C23 C22 C27 C26 4.0(8) . . . . ?
C23 C22 C27 F5 -177.5(4) . . . . ?
C23 C24 C25 C26 1.2(8) . . . . ?
C23 C24 C25 F3 178.5(5) . . . . ?
C24 C25 C26 C27 -1.7(8) . . . . ?
C24 C25 C26 F4 177.8(5) . . . . ?
C25 C26 C27 C22 -1.1(9) . . . . ?
C25 C26 C27 F5 -179.6(5) . . . . ?
C27 C22 C23 C24 -4.5(7) . . . . ?
C27 C22 C23 F1 179.5(4) . . . . ?
C28 C16 C17 C5 -177.9(4) . . . . ?
C28 C16 C17 C18 -1.7(8) . . . . ?
C28 C29 C30 C31 -0.2(8) . . . . ?
C28 C29 C30 F9 178.9(4) . . . . ?
C29 C28 C33 C32 -0.1(8) . . . . ?
C29 C28 C33 F6 177.9(4) . . . . ?
C29 C30 C31 C32 0.0(8) . . . . ?
C29 C30 C31 F8 -179.0(5) . . . . ?
C30 C31 C32 C33 0.1(8) . . . . ?
C30 C31 C32 F7 -177.8(5) . . . . ?
C31 C32 C33 C28 -0.1(8) . . . . ?
C31 C32 C33 F6 -178.1(5) . . . . ?
C33 C28 C29 C30 0.3(7) . . . . ?
C33 C28 C29 F10 178.3(5) . . . . ?
C34 C35 C36 C37 -173.5(4) . . . . ?
C35 C34 N2 C13 64.2(6) . . . . ?
C35 C34 N2 C14 -106.7(5) . . . . ?
C35 C36 C37 C38 -176.7(5) . . . . ?
C36 C37 C38 C39 -172.0(5) . . . . ?
C40 C41 C42 C43 -1.7(7) . . . . ?
C40 C41 C42 C52 -177.8(5) . . . . ?
C40 C41 C49 C48 -0.1(7) . . . . ?
C40 C41 C49 C50 179.8(4) . . . . ?
C40 C45 C59 C58 179.7(4) . . . . ?
C40 C45 C59 C60 2.6(6) . . . . ?
C40 C46 C47 C48 2.8(7) . . . . ?
C40 C46 N3 C60 -2.1(6) . . . . ?
C41 C40 C45 C44 5.2(7) . . . . ?
C41 C40 C45 C59 -180.0(4) . . . . ?
C41 C40 C46 C47 -1.7(6) . . . . ?
C41 C40 C46 N3 179.8(4) . . . . ?
C41 C42 C43 C44 4.0(7) . . . . ?
C41 C42 C43 C53 -177.2(4) . . . . ?
C41 C42 C52 C51 -2.1(7) . . . . ?
C41 C42 C52 N4 176.3(5) . . . . ?
C41 C49 C50 C51 -1.6(7) . . . . ?
C41 C49 C50 C61 -179.3(4) . . . . ?
C42 C41 C49 C48 -179.8(4) . . . . ?
C42 C41 C49 C50 0.0(6) . . . . ?
C42 C43 C44 C45 -1.6(7) . . . . ?
C42 C43 C44 C56 178.0(4) . . . . ?
C42 C43 C53 C54 -179.8(4) . . . . ?
C42 C43 C53 N4 0.9(5) . . . . ?
C42 C52 N4 C53 0.8(5) . . . . ?
C42 C52 N4 C73 176.9(4) . . . . ?
C43 C42 C52 C51 -178.7(4) . . . . ?
C43 C42 C52 N4 -0.2(5) . . . . ?
C43 C44 C45 C40 -2.9(6) . . . . ?
C43 C44 C45 C59 -177.7(4) . . . . ?
C43 C44 C56 C55 2.7(6) . . . . ?
C43 C44 C56 C57 -177.9(4) . . . . ?
C43 C53 C54 C55 0.3(7) . . . . ?
C43 C53 N4 C52 -1.0(5) . . . . ?
C43 C53 N4 C73 -177.3(4) . . . . ?
C44 C43 C53 C54 -1.1(8) . . . . ?
C44 C43 C53 N4 179.6(5) . . . . ?
C44 C45 C59 C58 -5.4(6) . . . . ?
C44 C45 C59 C60 177.6(4) . . . . ?
C44 C56 C57 C58 -3.2(7) . . . . ?
C45 C40 C41 C42 -2.8(6) . . . . ?
C45 C40 C41 C49 177.5(5) . . . . ?
C45 C40 C46 C47 -178.8(4) . . . . ?
C45 C40 C46 N3 2.7(7) . . . . ?
C45 C44 C56 C55 -177.8(4) . . . . ?
C45 C44 C56 C57 1.6(7) . . . . ?
C45 C59 C60 N3 -2.1(7) . . . . ?
C46 C40 C41 C42 -179.8(4) . . . . ?
C46 C40 C41 C49 0.4(7) . . . . ?
C46 C40 C45 C44 -177.8(4) . . . . ?
C46 C40 C45 C59 -3.0(7) . . . . ?
C46 C47 C48 C49 -2.6(7) . . . . ?
C47 C46 N3 C60 179.5(4) . . . . ?
C47 C48 C49 C41 1.2(7) . . . . ?
C47 C48 C49 C50 -178.6(5) . . . . ?
C48 C49 C50 C51 178.2(5) . . . . ?
C48 C49 C50 C61 0.6(8) . . . . ?
C49 C41 C42 C43 178.1(4) . . . . ?
C49 C41 C42 C52 2.0(7) . . . . ?
C49 C50 C51 C52 1.4(7) . . . . ?
C49 C50 C61 C62 -56.6(7) . . . . ?
C49 C50 C61 C66 123.8(5) . . . . ?
C50 C51 C52 C42 0.4(7) . . . . ?
C50 C51 C52 N4 -177.4(5) . . . . ?
C50 C61 C62 C63 179.8(5) . . . . ?
C50 C61 C62 F11 -1.3(7) . . . . ?
C50 C61 C66 C65 179.2(5) . . . . ?
C50 C61 C66 F15 1.4(7) . . . . ?
C51 C50 C61 C62 125.6(5) . . . . ?
C51 C50 C61 C66 -54.0(7) . . . . ?
C51 C52 N4 C53 178.7(6) . . . . ?
C51 C52 N4 C73 -5.1(9) . . . . ?
C52 C42 C43 C44 -179.2(5) . . . . ?
C52 C42 C43 C53 -0.5(6) . . . . ?
C53 C43 C44 C45 179.9(5) . . . . ?
C53 C43 C44 C56 -0.6(8) . . . . ?
C53 C54 C55 C56 2.1(7) . . . . ?
C53 C54 C55 C67 177.2(4) . . . . ?
C54 C53 N4 C52 179.9(6) . . . . ?
C54 C53 N4 C73 3.6(9) . . . . ?
C54 C55 C56 C44 -3.6(7) . . . . ?
C54 C55 C56 C57 177.2(5) . . . . ?
C54 C55 C67 C68 -55.1(7) . . . . ?
C54 C55 C67 C72 126.5(5) . . . . ?
C55 C56 C57 C58 176.0(5) . . . . ?
C55 C67 C68 C69 -176.9(5) . . . . ?
C55 C67 C68 F16 2.5(8) . . . . ?
C55 C67 C72 C71 176.7(5) . . . . ?
C55 C67 C72 F20 -3.6(7) . . . . ?
C56 C44 C45 C40 177.6(4) . . . . ?
C56 C44 C45 C59 2.7(7) . . . . ?
C56 C55 C67 C68 120.3(5) . . . . ?
C56 C55 C67 C72 -58.1(6) . . . . ?
C56 C57 C58 C59 0.5(7) . . . . ?
C57 C58 C59 C45 4.0(7) . . . . ?
C57 C58 C59 C60 -179.4(5) . . . . ?
C58 C59 C60 N3 -178.8(5) . . . . ?
C59 C60 N3 C46 1.8(7) . . . . ?
C61 C50 C51 C52 179.2(4) . . . . ?
C61 C62 C63 C64 1.9(8) . . . . ?
C61 C62 C63 F12 179.9(5) . . . . ?
C62 C61 C66 C65 -0.5(7) . . . . ?
C62 C61 C66 F15 -178.2(4) . . . . ?
C62 C63 C64 C65 -2.4(8) . . . . ?
C62 C63 C64 F13 -179.1(5) . . . . ?
C63 C64 C65 C66 1.5(8) . . . . ?
C63 C64 C65 F14 -179.5(5) . . . . ?
C64 C65 C66 C61 0.0(8) . . . . ?
C64 C65 C66 F15 177.8(4) . . . . ?
C66 C61 C62 C63 -0.5(7) . . . . ?
C66 C61 C62 F11 178.4(4) . . . . ?
C67 C55 C56 C44 -178.7(4) . . . . ?
C67 C55 C56 C57 2.1(8) . . . . ?
C67 C68 C69 C70 -1.1(9) . . . . ?
C67 C68 C69 F17 179.5(5) . . . . ?
C68 C67 C72 C71 -1.7(7) . . . . ?
C68 C67 C72 F20 177.9(5) . . . . ?
C68 C69 C70 C71 0.8(9) . . . . ?
C68 C69 C70 F18 178.6(5) . . . . ?
C69 C70 C71 C72 -1.0(8) . . . . ?
C69 C70 C71 F19 179.1(5) . . . . ?
C70 C71 C72 C67 1.6(8) . . . . ?
C70 C71 C72 F20 -178.1(5) . . . . ?
C72 C67 C68 C69 1.5(8) . . . . ?
C72 C67 C68 F16 -179.0(5) . . . . ?
C73 C74 C75 C76 -69.2(7) . . . . ?
C74 C73 N4 C52 62.5(7) . . . . ?
C74 C73 N4 C53 -121.9(5) . . . . ?
C74 C75 C76 C77 175.6(5) . . . . ?
C75 C76 C77 C78 -169.1(6) . . . . ?
C79 C80 C81 C82 -0.9(7) . . . . ?
C79 C80 C81 C91 -175.9(5) . . . . ?
C79 C80 C88 C87 1.8(7) . . . . ?
C79 C80 C88 C89 179.4(4) . . . . ?
C79 C84 C98 C97 179.7(4) . . . . ?
C79 C84 C98 C99 -1.4(6) . . . . ?
C79 C85 C86 C87 -1.5(7) . . . . ?
C79 C85 N5 C99 0.8(6) . . . . ?
C80 C79 C84 C83 0.4(6) . . . . ?
C80 C79 C84 C98 -179.7(4) . . . . ?
C80 C79 C85 C86 0.3(6) . . . . ?
C80 C79 C85 N5 -179.9(4) . . . . ?
C80 C81 C82 C83 3.0(8) . . . . ?
C80 C81 C82 C92 -175.9(4) . . . . ?
C80 C81 C91 C90 -4.0(7) . . . . ?
C80 C81 C91 N6 175.2(5) . . . . ?
C80 C88 C89 C90 -3.3(7) . . . . ?
C80 C88 C89 C100 179.5(4) . . . . ?
C81 C80 C88 C87 -175.9(4) . . . . ?
C81 C80 C88 C89 1.7(6) . . . . ?
C81 C82 C83 C84 -3.1(7) . . . . ?
C81 C82 C83 C95 -178.1(5) . . . . ?
C81 C82 C92 C93 178.3(4) . . . . ?
C81 C82 C92 N6 0.4(6) . . . . ?
C81 C91 N6 C92 0.6(5) . . . . ?
C81 C91 N6 C112 -180.0(4) . . . . ?
C82 C81 C91 C90 -179.5(4) . . . . ?
C82 C81 C91 N6 -0.3(5) . . . . ?
C82 C83 C84 C79 1.4(6) . . . . ?
C82 C83 C84 C98 -178.5(4) . . . . ?
C82 C83 C95 C94 -0.2(6) . . . . ?
C82 C83 C95 C96 -179.2(4) . . . . ?
C82 C92 C93 C94 0.1(7) . . . . ?
C82 C92 N6 C91 -0.6(5) . . . . ?
C82 C92 N6 C112 180.0(4) . . . . ?
C83 C82 C92 C93 -0.5(8) . . . . ?
C83 C82 C92 N6 -178.4(4) . . . . ?
C83 C84 C98 C97 -0.5(6) . . . . ?
C83 C84 C98 C99 178.4(4) . . . . ?
C83 C95 C96 C97 -4.8(6) . . . . ?
C84 C79 C80 C81 -0.7(6) . . . . ?
C84 C79 C80 C88 -178.5(4) . . . . ?
C84 C79 C85 C86 178.2(4) . . . . ?
C84 C79 C85 N5 -2.0(7) . . . . ?
C84 C83 C95 C94 -174.8(4) . . . . ?
C84 C83 C95 C96 6.2(7) . . . . ?
C84 C98 C99 N5 0.2(7) . . . . ?
C85 C79 C80 C81 177.2(4) . . . . ?
C85 C79 C80 C88 -0.6(7) . . . . ?
C85 C79 C84 C83 -177.5(4) . . . . ?
C85 C79 C84 C98 2.4(6) . . . . ?
C85 C86 C87 C88 3.0(7) . . . . ?
C86 C85 N5 C99 -179.5(4) . . . . ?
C86 C87 C88 C80 -3.0(7) . . . . ?
C86 C87 C88 C89 179.9(5) . . . . ?
C87 C88 C89 C90 173.7(5) . . . . ?
C87 C88 C89 C100 -3.4(8) . . . . ?
C88 C80 C81 C82 177.0(5) . . . . ?
C88 C80 C81 C91 2.0(7) . . . . ?
C88 C89 C90 C91 1.4(7) . . . . ?
C88 C89 C100 C101 -55.3(6) . . . . ?
C88 C89 C100 C105 125.2(5) . . . . ?
C89 C90 C91 C81 2.1(7) . . . . ?
C89 C90 C91 N6 -176.7(5) . . . . ?
C89 C100 C101 C102 -179.9(5) . . . . ?
C89 C100 C101 F21 -2.1(7) . . . . ?
C89 C100 C105 C104 -179.6(5) . . . . ?
C89 C100 C105 F25 -1.6(7) . . . . ?
C90 C89 C100 C101 127.3(5) . . . . ?
C90 C89 C100 C105 -52.2(7) . . . . ?
C90 C91 N6 C92 179.5(6) . . . . ?
C90 C91 N6 C112 -1.1(9) . . . . ?
C91 C81 C82 C83 178.8(5) . . . . ?
C91 C81 C82 C92 -0.1(6) . . . . ?
C92 C82 C83 C84 175.6(5) . . . . ?
C92 C82 C83 C95 0.5(8) . . . . ?
C92 C93 C94 C95 0.2(7) . . . . ?
C92 C93 C94 C106 -179.3(4) . . . . ?
C93 C92 N6 C91 -177.8(6) . . . . ?
C93 C92 N6 C112 2.8(9) . . . . ?
C93 C94 C95 C83 -0.1(7) . . . . ?
C93 C94 C95 C96 178.7(5) . . . . ?
C93 C94 C106 C107 -57.4(6) . . . . ?
C93 C94 C106 C111 123.7(5) . . . . ?
C94 C95 C96 C97 176.4(5) . . . . ?
C94 C106 C107 C108 -178.8(5) . . . . ?
C94 C106 C107 F30 1.8(7) . . . . ?
C94 C106 C111 C110 178.7(5) . . . . ?
C94 C106 C111 F26 -3.2(7) . . . . ?
C95 C83 C84 C79 176.2(4) . . . . ?
C95 C83 C84 C98 -3.6(7) . . . . ?
C95 C94 C106 C107 123.2(5) . . . . ?
C95 C94 C106 C111 -55.8(7) . . . . ?
C95 C96 C97 C98 1.0(7) . . . . ?
C96 C97 C98 C84 1.7(7) . . . . ?
C96 C97 C98 C99 -177.0(5) . . . . ?
C97 C98 C99 N5 179.0(5) . . . . ?
C98 C99 N5 C85 0.1(7) . . . . ?
C100 C89 C90 C91 178.7(4) . . . . ?
C100 C101 C102 C103 -0.5(8) . . . . ?
C100 C101 C102 F22 177.6(4) . . . . ?
C101 C100 C105 C104 0.9(7) . . . . ?
C101 C100 C105 F25 178.9(4) . . . . ?
C101 C102 C103 C104 0.9(8) . . . . ?
C101 C102 C103 F23 179.2(5) . . . . ?
C102 C103 C104 C105 -0.5(8) . . . . ?
C102 C103 C104 F24 -178.8(5) . . . . ?
C103 C104 C105 C100 -0.5(8) . . . . ?
C103 C104 C105 F25 -178.6(5) . . . . ?
C105 C100 C101 C102 -0.4(7) . . . . ?
C105 C100 C101 F21 177.4(4) . . . . ?
C106 C94 C95 C83 179.3(4) . . . . ?
C106 C94 C95 C96 -1.8(7) . . . . ?
C106 C107 C108 C109 0.0(8) . . . . ?
C106 C107 C108 F29 178.6(4) . . . . ?
C107 C106 C111 C110 -0.2(7) . . . . ?
C107 C106 C111 F26 177.9(4) . . . . ?
C107 C108 C109 C110 -0.1(7) . . . . ?
C107 C108 C109 F28 179.5(4) . . . . ?
C108 C109 C110 C111 0.1(7) . . . . ?
C108 C109 C110 F27 -179.3(4) . . . . ?
C109 C110 C111 C106 0.1(8) . . . . ?
C109 C110 C111 F26 -178.0(5) . . . . ?
C111 C106 C107 C108 0.2(7) . . . . ?
C111 C106 C107 F30 -179.2(4) . . . . ?
C112 C113 C114 C115 -79.1(7) . . . . ?
C113 C112 N6 C91 59.7(6) . . . . ?
C113 C112 N6 C92 -121.0(5) . . . . ?
C113 C114 C115 C116 -169.4(5) . . . . ?
C114 C115 C116 C117 169.2(5) . . . . ?
F1 C23 C24 C25 178.2(5) . . . . ?
F1 C23 C24 F2 -3.1(8) . . . . ?
F2 C24 C25 C26 -177.6(5) . . . . ?
F2 C24 C25 F3 -0.3(8) . . . . ?
F3 C25 C26 C27 -178.9(5) . . . . ?
F3 C25 C26 F4 0.5(8) . . . . ?
F4 C26 C27 C22 179.5(5) . . . . ?
F4 C26 C27 F5 1.0(8) . . . . ?
F7 C32 C33 C28 177.9(5) . . . . ?
F7 C32 C33 F6 -0.2(8) . . . . ?
F8 C31 C32 C33 179.2(5) . . . . ?
F8 C31 C32 F7 1.2(8) . . . . ?
F9 C30 C31 C32 -179.1(5) . . . . ?
F9 C30 C31 F8 1.9(8) . . . . ?
F10 C29 C30 C31 -178.2(5) . . . . ?
F10 C29 C30 F9 0.8(7) . . . . ?
F11 C62 C63 C64 -177.0(5) . . . . ?
F11 C62 C63 F12 1.0(8) . . . . ?
F12 C63 C64 C65 179.6(5) . . . . ?
F12 C63 C64 F13 2.9(8) . . . . ?
F13 C64 C65 C66 178.1(5) . . . . ?
F13 C64 C65 F14 -2.8(8) . . . . ?
F14 C65 C66 C61 -179.1(5) . . . . ?
F14 C65 C66 F15 -1.2(7) . . . . ?
F16 C68 C69 C70 179.5(5) . . . . ?
F16 C68 C69 F17 0.0(8) . . . . ?
F17 C69 C70 C71 -179.7(5) . . . . ?
F17 C69 C70 F18 -2.0(8) . . . . ?
F18 C70 C71 C72 -178.8(5) . . . . ?
F18 C70 C71 F19 1.3(8) . . . . ?
F19 C71 C72 C67 -178.6(5) . . . . ?
F19 C71 C72 F20 1.7(7) . . . . ?
F21 C101 C102 C103 -178.3(5) . . . . ?
F21 C101 C102 F22 -0.2(7) . . . . ?
F22 C102 C103 C104 -177.2(5) . . . . ?
F22 C102 C103 F23 1.1(8) . . . . ?
F23 C103 C104 C105 -178.7(5) . . . . ?
F23 C103 C104 F24 3.0(8) . . . . ?
F24 C104 C105 C100 177.8(5) . . . . ?
F24 C104 C105 F25 -0.3(7) . . . . ?
F27 C110 C111 C106 179.5(5) . . . . ?
F27 C110 C111 F26 1.4(7) . . . . ?
F28 C109 C110 C111 -179.6(5) . . . . ?
F28 C109 C110 F27 1.0(7) . . . . ?
F29 C108 C109 C110 -178.8(4) . . . . ?
F29 C108 C109 F28 0.8(7) . . . . ?
F30 C107 C108 C109 179.5(4) . . . . ?
F30 C107 C108 F29 -2.0(7) . . . . ?
N1 C7 C8 C9 -179.9(5) . . . . ?
N2 C14 C15 C16 -178.1(5) . . . . ?
N2 C34 C35 C36 69.0(6) . . . . ?
N3 C46 C47 C48 -178.7(4) . . . . ?
N4 C53 C54 C55 179.3(5) . . . . ?
N4 C73 C74 C75 -172.9(5) . . . . ?
N5 C85 C86 C87 178.8(4) . . . . ?
N6 C92 C93 C94 177.1(5) . . . . ?
N6 C112 C113 C114 179.2(5) . . . . ?
